data_7713779
loop_
_publ_author_name
'Paschelke, Tobias'
'Trumpf, Eicke'
'Grantz, David'
'Pankau, Malte'
'Grocholski, Niclas'
'N&#xe4;ther, Christian'
'S&#xf6;nnichsen, Frank D'
'McConnell, Anna J.'

_publ_section_title
;
 Tuning the spin-crossover properties of FeII4L<sub>6</sub> cages
 <i>via</i> the interplay of coordination motif and linker modifications.
;
_journal_name_full 'Dalton transactions (Cambridge, England : 2003)'
_journal_paper_doi 10.1039/d3dt01569f
_journal_year 2023
_chemical_formula_moiety 'C192 H144 Fe4 N36'
_chemical_formula_sum 'C200 H144 F24 Fe4 N36 O24 S8'
_chemical_formula_weight 4371.38
_space_group_crystal_system orthorhombic
_space_group_IT_number 33
_space_group_name_Hall 'P 2c -2n'
_space_group_name_H-M_alt 'P n a 21'
_atom_sites_solution_hydrogens mixed
_atom_sites_solution_primary dual
_audit_block_doi 10.5517/ccdc.csd.cc2d2tv5
_audit_creation_date 2022-09-06
_audit_creation_method
;
Olex2 1.3-ac4
(compiled 2020.11.27 svn.r5f609507 for Rigaku Oxford Diffraction, GUI svn.r6214)
;
_audit_update_record
;
2022-09-14 deposited with the CCDC.	2023-07-28 downloaded from the CCDC.
;
_cell_angle_alpha 90
_cell_angle_beta 90
_cell_angle_gamma 90
_cell_formula_units_Z 4
_cell_length_a 38.3429(5)
_cell_length_b 18.0379(4)
_cell_length_c 37.1508(6)
_cell_measurement_reflns_used 24307
_cell_measurement_temperature 100.00(11)
_cell_measurement_theta_max 75.6010
_cell_measurement_theta_min 2.3770
_cell_volume 25694.4(8)
_computing_cell_refinement 'CrysAlisPro 1.171.42.58a (Rigaku OD, 2022)'
_computing_data_collection 'CrysAlisPro 1.171.42.58a (Rigaku OD, 2022)'
_computing_data_reduction 'CrysAlisPro 1.171.42.58a (Rigaku OD, 2022)'
_computing_molecular_graphics 'Olex2 1.3-ac4 (Dolomanov et al., 2009)'
_computing_publication_material 'Olex2 1.3-ac4 (Dolomanov et al., 2009)'
_computing_structure_refinement 'SHELXL 2016/6 (Sheldrick, 2015)'
_computing_structure_solution 'SHELXT  (Sheldrick, 2015)'
_diffrn_ambient_environment N~2~
_diffrn_ambient_temperature 100.00(11)
_diffrn_detector 'Hybrid Pixel Array Detector'
_diffrn_detector_area_resol_mean 10.0000
_diffrn_detector_type HyPix
_diffrn_measured_fraction_theta_full 0.984
_diffrn_measured_fraction_theta_max 0.984
_diffrn_measurement_details
;
List of Runs (angles in degrees, time in seconds):

  # Type    Start    End  Width  t~exp~   \w     \q     \k     \f   Frames
#--------------------------------------------------------------------------
  1  \w    -70.00 -31.00   0.50  120.00    --  -43.18 130.00-137.00   78
  2  \w   -118.00 -30.00   0.50  120.00    --  -43.18 -49.00-154.00  176
  3  \w    -67.00 -42.00   0.50  430.00    --  -96.00  72.00 160.00   50
  4  \w     46.00  85.00   0.50  430.00    --  117.50-140.00 -22.00   78
  5  \w    108.00 138.00   0.50  430.00    --  117.50  49.00  -6.00   60
  6  \w    153.00 178.00   0.50  430.00    --  117.50  49.00  -6.00   50
  7  \w    115.00 166.00   0.50  430.00    --  117.50 130.00-137.00  102
  8  \w    141.00 174.00   0.50  430.00    --  117.50  72.00 160.00   66
  9  \w    -54.00 -15.00   0.50  120.00    --  -43.18 125.00  60.00   78
 10  \w     -3.00  23.00   0.50  120.00    --   43.18 -72.00  30.00   52
 11  \w     21.00  76.00   0.50  120.00    --   43.18 -99.00-120.00  110
 12  \w    -53.00 -23.00   0.50  430.00    --  -96.00  77.00-120.00   60
 13  \w    -51.00 -26.00   0.50  430.00    --  -96.00  61.00-120.00   50
 14  \w     45.00  72.00   0.50  430.00    --  117.50 -77.00 120.00   54
 15  \w     48.00  74.00   0.50  430.00    --  117.50 -77.00 -60.00   52
 16  \w    109.00 136.00   0.50  430.00    --  117.50  15.00  90.00   54
 17  \w    103.00 136.00   0.50  430.00    --  117.50  15.00 120.00   66
 18  \w    103.00 131.00   0.50  430.00    --  117.50  15.00 -60.00   56
 19  \w     44.00  73.00   0.50  430.00    --  117.50 -77.00 -30.00   58
 20  \w     47.00  75.00   0.50  430.00    --  117.50 -77.00  60.00   56
 21  \w    107.00 133.00   0.50  430.00    --  117.50  15.00 -30.00   52
 22  \w    104.00 161.00   0.50  430.00    --  117.50  30.00 150.00  114
;
_diffrn_measurement_device 'four-circle diffractometer'
_diffrn_measurement_device_type 'XtaLAB Synergy, Dualflex, HyPix'
_diffrn_measurement_method '\w scans'
_diffrn_orient_matrix_type 'CrysAlisPro convention (1999,Acta A55,543-557)'
_diffrn_orient_matrix_UB_11 -0.0029364000
_diffrn_orient_matrix_UB_12 0.0848127000
_diffrn_orient_matrix_UB_13 0.0039318000
_diffrn_orient_matrix_UB_21 0.0321337000
_diffrn_orient_matrix_UB_22 0.0098030000
_diffrn_orient_matrix_UB_23 -0.0244354000
_diffrn_orient_matrix_UB_31 -0.0239534000
_diffrn_orient_matrix_UB_32 0.0028331000
_diffrn_orient_matrix_UB_33 -0.0332579000
_diffrn_radiation_monochromator mirror
_diffrn_radiation_probe x-ray
_diffrn_radiation_type 'Cu K\a'
_diffrn_radiation_wavelength 1.54184
_diffrn_reflns_av_R_equivalents 0.0596
_diffrn_reflns_av_unetI/netI 0.0490
_diffrn_reflns_Laue_measured_fraction_full 0.984
_diffrn_reflns_Laue_measured_fraction_max 0.984
_diffrn_reflns_limit_h_max 44
_diffrn_reflns_limit_h_min -45
_diffrn_reflns_limit_k_max 21
_diffrn_reflns_limit_k_min -21
_diffrn_reflns_limit_l_max 40
_diffrn_reflns_limit_l_min -44
_diffrn_reflns_number 88529
_diffrn_reflns_point_group_measured_fraction_full 0.984
_diffrn_reflns_point_group_measured_fraction_max 0.984
_diffrn_reflns_theta_full 66.599
_diffrn_reflns_theta_max 66.599
_diffrn_reflns_theta_min 2.379
_diffrn_source 'micro-focus sealed X-ray tube'
_diffrn_source_type 'PhotonJet (Cu) X-ray Source'
_exptl_absorpt_coefficient_mu 3.040
_exptl_absorpt_correction_T_max 1.00000
_exptl_absorpt_correction_T_min 0.57651
_exptl_absorpt_correction_type multi-scan
_exptl_absorpt_process_details
;
CrysAlisPro 1.171.42.58a (Rigaku Oxford Diffraction, 2022)
Empirical absorption correction using spherical harmonics,
implemented in SCALE3 ABSPACK scaling algorithm.
;
_exptl_crystal_colour yellow
_exptl_crystal_density_diffrn 1.130
_exptl_crystal_description block
_exptl_crystal_F_000 8944
_exptl_crystal_size_max 0.30
_exptl_crystal_size_mid 0.20
_exptl_crystal_size_min 0.20
_refine_diff_density_max 0.613
_refine_diff_density_min -0.448
_refine_diff_density_rms 0.091
_refine_ls_abs_structure_details
;
 Refined as an inversion twin.
;
_refine_ls_abs_structure_Flack 0.455(8)
_refine_ls_extinction_coef 0.00019(3)
_refine_ls_extinction_expression Fc^*^=kFc[1+0.001xFc^2^\l^3^/sin(2\q)]^-1/4^
_refine_ls_extinction_method 'SHELXL-2016/6 (Sheldrick 2016)'
_refine_ls_goodness_of_fit_ref 1.185
_refine_ls_hydrogen_treatment constr
_refine_ls_matrix_type full
_refine_ls_number_parameters 2091
_refine_ls_number_reflns 36631
_refine_ls_number_restraints 3877
_refine_ls_restrained_S_all 1.182
_refine_ls_R_factor_all 0.1630
_refine_ls_R_factor_gt 0.1165
_refine_ls_shift/su_max 0.067
_refine_ls_shift/su_mean 0.000
_refine_ls_structure_factor_coef Fsqd
_refine_ls_weighting_details 'w=1/[\s^2^(Fo^2^)+(0.2000P)^2^] where P=(Fo^2^+2Fc^2^)/3'
_refine_ls_weighting_scheme calc
_refine_ls_wR_factor_gt 0.3123
_refine_ls_wR_factor_ref 0.3504
_reflns_Friedel_coverage 0.968
_reflns_Friedel_fraction_full 0.985
_reflns_Friedel_fraction_max 0.985
_reflns_number_gt 21859
_reflns_number_total 36631
_reflns_threshold_expression 'I > 2\s(I)'
_cod_data_source_file d3dt01569f2.cif
_cod_data_source_block mcconnell34a
_cod_original_cell_volume 25694.5(7)
_cod_database_code 7713779
_shelx_shelxl_version_number 2016/6
_chemical_oxdiff_formula C200H144N36Fe4F24S8O24
_chemical_oxdiff_usercomment 'Tobias Paschelke tp119'
_shelx_space_group_comment
;
The symmetry employed for this shelxl refinement is uniquely defined
by the following loop, which should always be used as a source of
symmetry information in preference to the above space-group names.
They are only intended as comments.
;
_reflns_odcompleteness_completeness 80.61
_reflns_odcompleteness_iscentric 1
_reflns_odcompleteness_theta 66.49
_olex2_refinement_description
;
1. Twinned data refinement
 Scales: 0.545(8)
 0.455(8)
2. Fixed Uiso
 At 1.2 times of:
  All C(H) groups
 At 1.5 times of:
  All C(H,H,H) groups
3. Restrained distances
 Fe1-N1
 2 with sigma of 0.02
 Fe1-N3
 2 with sigma of 0.02
 Fe1-N1A
 2 with sigma of 0.02
 Fe1-N3A
 2 with sigma of 0.02
 Fe1-N1B
 2 with sigma of 0.02
 Fe1-N3B
 2 with sigma of 0.02
 Fe2-N4
 2 with sigma of 0.02
 Fe2-N5
 2 with sigma of 0.02
 Fe2-N1C
 2 with sigma of 0.02
 Fe2-N3C
 2 with sigma of 0.02
 Fe2-N4E
 2 with sigma of 0.02
 Fe2-N5E
 2 with sigma of 0.02
 Fe3-N4A
 2 with sigma of 0.02
 Fe3-N5A
 2 with sigma of 0.02
 Fe3-N1D
 2 with sigma of 0.02
 Fe3-N3D
 2 with sigma of 0.02
 Fe3-N1E
 2 with sigma of 0.02
 Fe3-N3E
 2 with sigma of 0.02
 Fe4-N4B
 2 with sigma of 0.02
 Fe4-N5B
 2 with sigma of 0.02
 Fe4-N4C
 2 with sigma of 0.02
 Fe4-N5C
 2 with sigma of 0.02
 Fe4-N4D
 2 with sigma of 0.02
 Fe4-N5D
 2 with sigma of 0.02
4. Restrained planarity
 C1A, C2A, C3A, C4A, C5A, C6A
 with sigma of 0.0001
 C14E, C15E, C16E, C17E, C18E, C19E
 with sigma of 0.0001
5. Rigid body (RIGU) restrains
 N1, C1, C2, C3, C4, C5, C6, N2, C7, C8, C9, N3, C10, C11, C12, C13, C14, C15,
 C16, C17, C18, C19, C20, C21, N4, C22, C23, C24, C25, N5, C26, C27, C28, C29,
 C30, C31, N6, C32
 with sigma for 1-2 distances of 0.0001 and sigma for 1-3 distances of 0.0001
 N1A, C1A, C2A, C3A, C4A, C5A, C6A, N2A, C7A, C8A, C9A, N3A, C10A, C11A, C12A,
 C13A, C14A, C15A, C16A, C17A, C18A, C19A, C20A, C21A, N4A, C22A, C23A, C24A,
 C25A, N5A, C26A, C27A, C28A, C29A, C30A, C31A, N6A, C32A
 with sigma for 1-2 distances of 0.0001 and sigma for 1-3 distances of 0.0001
 N1B, C1B, C2B, C3B, C4B, C5B, C6B, N2B, C7B, C8B, C9B, N3B, C10B, C11B, C12B,
 C13B, C14B, C15B, C16B, C17B, C18B, C19B, C20B, C21B, N4B, C22B, C23B, C24B,
 C25B, N5B, C26B, C27B, C28B, C29B, C30B, C31B, N6B, C32B
 with sigma for 1-2 distances of 0.0001 and sigma for 1-3 distances of 0.0001
 N1C, C1C, C2C, C3C, C4C, C5C, C6C, N2C, C7C, C8C, C9C, N3C, C10C, C11C, C12C,
 C13C, C14C, C15C, C16C, C17C, C18C, C19C, C20C, C21C, N4C, C22C, C23C, C24C,
 C25C, N5C, C26C, C27C, C28C, C29C, C30C, C31C, N6C, C32C
 with sigma for 1-2 distances of 0.0001 and sigma for 1-3 distances of 0.0001
 N1D, C1D, C2D, C3D, C4D, C5D, C6D, N2D, C7D, C8D, C9D, N3D, C10D, C11D, C12D,
 C13D, C14D, C15D, C16D, C17D, C18D, C19D, C20D, C21D, N4D, C22D, C23D, C24D,
 C25D, N5D, C26D, C27D, C28D, C29D, C30D, C31D, N26D, C32D
 with sigma for 1-2 distances of 0.0001 and sigma for 1-3 distances of 0.0001
 N1E, C1E, C2E, C3E, C4E, C5E, C6E, N2E, C7E, C8E, C9E, N3E, C10E, C11E, C12E,
 C13E, C14E, C15E, C16E, C17E, C18E, C19E, C20E, C21E, N4E, C22E, C23E, C24E,
 C25E, N5E, C26E, C27E, C28E, C29E, C30E, C31E, N6E, C32E
 with sigma for 1-2 distances of 0.0001 and sigma for 1-3 distances of 0.0001
 Fe1, N1, N3, N1A, N3A, N1B, N3B
 with sigma for 1-2 distances of 0.0001 and sigma for 1-3 distances of 0.0001
 Fe2, N4, N5, N1C, N3C, N4E, N5E
 with sigma for 1-2 distances of 0.0001 and sigma for 1-3 distances of 0.0001
 Fe3, N4A, N5A, N1D, N3D, N1E, N3E
 with sigma for 1-2 distances of 0.0001 and sigma for 1-3 distances of 0.0001
 Fe4, N4B, N5B, N4C, N5C, N4D, N5D
 with sigma for 1-2 distances of 0.0001 and sigma for 1-3 distances of 0.0001
6. Same fragment restrains
{N1, C1, C2, C3, C4, C5, C6, N2, C7, C8, C9, N3, C10, C11, C12, C13, C14, C15,
C16, C17, C18, C19, C20, C21, N4, C22, C23, C24, C25, N5, C26, C27, C28, C29,
C30, C31, N6, C32} sigma for 1-2: 0.02, 1-3: 0.04
as in
{N1A, C1A, C2A, C3A, C4A, C5A, C6A, N2A, C7A, C8A, C9A, N3A, C10A, C11A, C12A,
C13A, C14A, C15A, C16A, C17A, C18A, C19A, C20A, C21A, N4A, C22A, C23A, C24A,
C25A, N5A, C26A, C27A, C28A, C29A, C30A, C31A, N6A, C32A}
{N1, C1, C2, C3, C4, C5, C6, N2, C7, C8, C9, N3, C10, C11, C12, C13, C14, C15,
C16, C17, C18, C19, C20, C21, N4, C22, C23, C24, C25, N5, C26, C27, C28, C29,
C30, C31, N6, C32} sigma for 1-2: 0.02, 1-3: 0.04
as in
{N1B, C1B, C2B, C3B, C4B, C5B, C6B, N2B, C7B, C8B, C9B, N3B, C10B, C11B, C12B,
C13B, C14B, C15B, C16B, C17B, C18B, C19B, C20B, C21B, N4B, C22B, C23B, C24B,
C25B, N5B, C26B, C27B, C28B, C29B, C30B, C31B, N6B, C32B}
{N1, C1, C2, C3, C4, C5, C6, N2, C7, C8, C9, N3, C10, C11, C12, C13, C14, C15,
C16, C17, C18, C19, C20, C21, N4, C22, C23, C24, C25, N5, C26, C27, C28, C29,
C30, C31, N6, C32} sigma for 1-2: 0.02, 1-3: 0.04
as in
{N1C, C1C, C2C, C3C, C4C, C5C, C6C, N2C, C7C, C8C, C9C, N3C, C10C, C11C, C12C,
C13C, C14C, C15C, C16C, C17C, C18C, C19C, C20C, C21C, N4C, C22C, C23C, C24C,
C25C, N5C, C26C, C27C, C28C, C29C, C30C, C31C, N6C, C32C}
{N1, C1, C2, C3, C4, C5, C6, N2, C7, C8, C9, N3, C10, C11, C12, C13, C14, C15,
C16, C17, C18, C19, C20, C21, N4, C22, C23, C24, C25, N5, C26, C27, C28, C29,
C30, C31, N6, C32} sigma for 1-2: 0.02, 1-3: 0.04
as in
{N1D, C1D, C2D, C3D, C4D, C5D, C6D, N2D, C7D, C8D, C9D, N3D, C10D, C11D, C12D,
C13D, C14D, C15D, C16D, C17D, C18D, C19D, C20D, C21D, N4D, C22D, C23D, C24D,
C25D, N5D, C26D, C27D, C28D, C29D, C30D, C31D, N26D, C32D}
{N1, C1, C2, C3, C4, C5, C6, N2, C7, C8, C9, N3, C10, C11, C12, C13, C14, C15,
C16, C17, C18, C19, C20, C21, N4, C22, C23, C24, C25, N5, C26, C27, C28, C29,
C30, C31, N6, C32} sigma for 1-2: 0.02, 1-3: 0.04
as in
{N1E, C1E, C2E, C3E, C4E, C5E, C6E, N2E, C7E, C8E, C9E, N3E, C10E, C11E, C12E,
C13E, C14E, C15E, C16E, C17E, C18E, C19E, C20E, C21E, N4E, C22E, C23E, C24E,
C25E, N5E, C26E, C27E, C28E, C29E, C30E, C31E, N6E, C32E}
7.a Riding coordinates:
 C7(H7A,H7B,H7C), C32(H32A,H32B,H32C), C7A(H7AA,H7AB,H7AC), C32A(H32D,H32E,
 H32F), C7B(H7BA,H7BB,H7BC), C32B(H32G,H32H,H32I), C7C(H7CA,H7CB,H7CC),
 C32C(H32J,H32K,H32L), C7D(H7DA,H7DB,H7DC), C32D(H32M,H32N,H32O), C7E(H7EA,H7EB,
 H7EC), C32E(H32P,H32Q,H32R)
7.b Aromatic/amide H refined with riding coordinates:
 C2(H2), C3(H3), C4(H4), C5(H5), C10(H10), C12(H12), C13(H13), C15(H15),
 C16(H16), C18(H18), C19(H19), C21(H21), C23(H23), C24(H24), C27(H27), C28(H28),
  C29(H29), C30(H30), C2A(H2A), C3A(H3A), C4A(H4A), C5A(H5A), C10A(H10A),
 C12A(H12A), C13A(H13A), C15A(H15A), C16A(H16A), C18A(H18A), C19A(H19A),
 C21A(H21A), C23A(H23A), C24A(H24A), C27A(H27A), C28A(H28A), C29A(H29A),
 C30A(H30A), C2B(H2B), C3B(H3B), C4B(H4B), C5B(H5B), C10B(H10B), C12B(H12B),
 C13B(H13B), C15B(H15B), C16B(H16B), C18B(H18B), C19B(H19B), C21B(H21B),
 C23B(H23B), C24B(H24B), C27B(H27B), C28B(H28B), C29B(H29B), C30B(H30B),
 C2C(H2C), C3C(H3C), C4C(H4C), C5C(H5C), C10C(H10C), C12C(H12C), C13C(H13C),
 C15C(H15C), C16C(H16C), C18C(H18C), C19C(H19C), C21C(H21C), C23C(H23C),
 C24C(H24C), C27C(H27C), C28C(H28C), C29C(H29C), C30C(H30C), C2D(H2D), C3D(H3D),
  C4D(H4D), C5D(H5D), C10D(H10D), C12D(H12D), C13D(H13D), C15D(H15D),
 C16D(H16D), C18D(H18D), C19D(H19D), C21D(H21D), C23D(H23D), C24D(H24D),
 C27D(H27D), C28D(H28D), C29D(H29D), C30D(H30D), C2E(H2E), C3E(H3E), C4E(H4E),
 C5E(H5E), C10E(H10E), C12E(H12E), C13E(H13E), C15E(H15E), C16E(H16E),
 C18E(H18E), C19E(H19E), C21E(H21E), C23E(H23E), C24E(H24E), C27E(H27E),
 C28E(H28E), C29E(H29E), C30E(H30E)
;
_smtbx_masks_void_probe_radius 1.2
_smtbx_masks_void_truncation_radius 1.2
_olex2_submission_special_instructions 'No special instructions were received'
_oxdiff_exptl_absorpt_empirical_details
;
Empirical correction (ABSPACK) includes:
- Absorption correction using spherical harmonics
- Frame scaling
;
_oxdiff_exptl_absorpt_empirical_full_max 1.970
_oxdiff_exptl_absorpt_empirical_full_min 0.652

loop_
_space_group_symop_operation_xyz
'x, y, z'
'-x, -y, z+1/2'
'x+1/2, -y+1/2, z'
'-x+1/2, y+1/2, z+1/2'

loop_
_atom_site_label
_atom_site_type_symbol
_atom_site_fract_x
_atom_site_fract_y
_atom_site_fract_z
_atom_site_U_iso_or_equiv
_atom_site_adp_type
_atom_site_occupancy
_atom_site_site_symmetry_order
_atom_site_calc_flag
_atom_site_refinement_flags_posn
_atom_site_refinement_flags_adp
_atom_site_refinement_flags_occupancy
_atom_site_disorder_assembly
_atom_site_disorder_group
Fe1 Fe 0.53483(4) 0.92524(10) 0.67267(7) 0.0764(4) Uani 1 1 d D . . . .
Fe2 Fe 0.77859(5) 0.40132(12) 0.69920(8) 0.0954(5) Uani 1 1 d D . . . .
Fe3 Fe 0.56412(5) 0.42244(11) 0.41505(8) 0.0913(4) Uani 1 1 d D . . . .
Fe4 Fe 0.81112(4) 0.92637(11) 0.45301(7) 0.0781(4) Uani 1 1 d D . . . .
N1 N 0.4859(2) 0.8898(5) 0.6769(3) 0.0783(8) Uani 1 1 d D . . . .
C1 C 0.4530(2) 0.9165(6) 0.6734(4) 0.082(3) Uani 1 1 d D . . . .
C2 C 0.4395(2) 0.9864(6) 0.6671(3) 0.074(2) Uani 1 1 d D . . . .
H2 H 0.454692 1.027650 0.664321 0.089 Uiso 1 1 calc R U . . .
C3 C 0.4038(2) 0.9956(6) 0.6650(4) 0.085(3) Uani 1 1 d D . . . .
H3 H 0.394138 1.042178 0.658324 0.102 Uiso 1 1 calc R U . . .
C4 C 0.3814(3) 0.9338(6) 0.6730(4) 0.093(3) Uani 1 1 d D . . . .
H4 H 0.357033 0.942202 0.675082 0.112 Uiso 1 1 calc R U . . .
C5 C 0.3937(3) 0.8640(7) 0.6776(4) 0.095(3) Uani 1 1 d D . . . .
H5 H 0.378476 0.822700 0.680223 0.114 Uiso 1 1 calc R U . . .
C6 C 0.4302(2) 0.8562(6) 0.6784(4) 0.086(3) Uani 1 1 d D . . . .
N2 N 0.4496(2) 0.7962(5) 0.6852(3) 0.086(2) Uani 1 1 d D . . . .
C7 C 0.4377(3) 0.7196(7) 0.6957(6) 0.124(6) Uani 1 1 d D . . . .
H7A H 0.435647 0.686311 0.716425 0.186 Uiso 1 1 d R U . . .
H7B H 0.452637 0.696811 0.677415 0.186 Uiso 1 1 d R U . . .
H7C H 0.414497 0.728661 0.685485 0.186 Uiso 1 1 d R U . . .
C8 C 0.4844(2) 0.8188(6) 0.6847(4) 0.083(2) Uani 1 1 d D . . . .
C9 C 0.5163(2) 0.7760(6) 0.6852(4) 0.083(3) Uani 1 1 d D . . . .
N3 N 0.5451(2) 0.8204(5) 0.6820(3) 0.0768(7) Uani 1 1 d D . . . .
C10 C 0.5762(3) 0.7895(6) 0.6839(3) 0.077(2) Uani 1 1 d D . . . .
H10 H 0.595929 0.818170 0.677150 0.092 Uiso 1 1 calc R U . . .
C11 C 0.5818(2) 0.7144(6) 0.6958(4) 0.094(2) Uani 1 1 d D . . . .
C12 C 0.5541(3) 0.6739(7) 0.6925(5) 0.108(4) Uani 1 1 d D . . . .
H12 H 0.557186 0.621653 0.691494 0.130 Uiso 1 1 calc R U . . .
C13 C 0.5205(3) 0.7010(7) 0.6904(6) 0.125(6) Uani 1 1 d D . . . .
H13 H 0.500974 0.668975 0.692526 0.150 Uiso 1 1 calc R U . . .
C14 C 0.6173(2) 0.6831(6) 0.6913(4) 0.093(2) Uani 1 1 d D . . . .
C15 C 0.6461(3) 0.7321(7) 0.7004(4) 0.098(3) Uani 1 1 d D . . . .
H15 H 0.642053 0.783764 0.703032 0.118 Uiso 1 1 calc R U . . .
C16 C 0.6797(3) 0.7035(7) 0.7054(5) 0.103(4) Uani 1 1 d D . . . .
H16 H 0.698843 0.736074 0.709047 0.124 Uiso 1 1 calc R U . . .
C17 C 0.6846(3) 0.6311(6) 0.7051(4) 0.099(3) Uani 1 1 d D . . . .
C18 C 0.6592(3) 0.5818(7) 0.6981(5) 0.109(4) Uani 1 1 d D . . . .
H18 H 0.663165 0.529958 0.700089 0.131 Uiso 1 1 calc R U . . .
C19 C 0.6258(3) 0.6109(6) 0.6873(4) 0.102(3) Uani 1 1 d D . . . .
H19 H 0.609185 0.578071 0.677016 0.122 Uiso 1 1 calc R U . . .
C20 C 0.7201(3) 0.6003(7) 0.7131(4) 0.099(2) Uani 1 1 d D . . . .
C21 C 0.7321(3) 0.5325(7) 0.7017(4) 0.097(3) Uani 1 1 d D . . . .
H21 H 0.716839 0.504283 0.686886 0.117 Uiso 1 1 calc R U . . .
N4 N 0.7622(2) 0.5033(5) 0.7091(3) 0.0956(8) Uani 1 1 d D . . . .
C22 C 0.7847(3) 0.5413(7) 0.7284(4) 0.104(2) Uani 1 1 d D . . . .
C23 C 0.7736(3) 0.6055(8) 0.7454(5) 0.116(3) Uani 1 1 d D . . . .
H23 H 0.787505 0.627273 0.763771 0.139 Uiso 1 1 calc R U . . .
C24 C 0.7438(3) 0.6364(8) 0.7361(4) 0.109(3) Uani 1 1 d D . . . .
H24 H 0.738203 0.684259 0.745078 0.130 Uiso 1 1 calc R U . . .
C25 C 0.8183(3) 0.5060(7) 0.7360(4) 0.093(2) Uani 1 1 d D . . . .
N5 N 0.8208(2) 0.4401(6) 0.7217(3) 0.0954(10) Uani 1 1 d D . . . .
C26 C 0.8560(3) 0.4126(7) 0.7293(4) 0.105(3) Uani 1 1 d D . . . .
C27 C 0.8718(3) 0.3461(7) 0.7237(4) 0.097(3) Uani 1 1 d D . . . .
H27 H 0.859428 0.304024 0.715098 0.117 Uiso 1 1 calc R U . . .
C28 C 0.9073(3) 0.3440(8) 0.7313(4) 0.099(3) Uani 1 1 d D . . . .
H28 H 0.921282 0.302285 0.725434 0.119 Uiso 1 1 calc R U . . .
C29 C 0.9196(3) 0.3997(8) 0.7461(4) 0.107(3) Uani 1 1 d D . . . .
H29 H 0.943747 0.394386 0.751073 0.128 Uiso 1 1 calc R U . . .
C30 C 0.9069(3) 0.4671(9) 0.7572(6) 0.129(5) Uani 1 1 d D . . . .
H30 H 0.920030 0.504651 0.768890 0.155 Uiso 1 1 calc R U . . .
C31 C 0.8712(3) 0.4717(8) 0.7483(5) 0.117(3) Uani 1 1 d D . . . .
N6 N 0.8472(2) 0.5275(6) 0.7517(3) 0.0930(19) Uani 1 1 d D . . . .
C32 C 0.8542(3) 0.6004(8) 0.7688(5) 0.120(4) Uani 1 1 d D . . . .
H32A H 0.839369 0.615231 0.789032 0.181 Uiso 1 1 d R U . . .
H32B H 0.851079 0.635351 0.748852 0.181 Uiso 1 1 d R U . . .
H32C H 0.878669 0.600471 0.776381 0.181 Uiso 1 1 d R U . . .
N1A N 0.5197(2) 1.0235(4) 0.6523(2) 0.0783(6) Uani 1 1 d D . . . .
C1A C 0.51607(3) 1.09154(17) 0.66500(10) 0.101(3) Uani 1 1 d D . . . .
C2A C 0.51857(2) 1.12239(12) 0.69703(5) 0.087(2) Uani 1 1 d D . . . .
H2A H 0.527415 1.093626 0.716410 0.104 Uiso 1 1 calc R U . . .
C3A C 0.50888(3) 1.19455(17) 0.70356(10) 0.114(4) Uani 1 1 d D . . . .
H3A H 0.511019 1.215073 0.727010 0.136 Uiso 1 1 calc R U . . .
C4A C 0.49558(7) 1.2381(4) 0.6747(3) 0.195(9) Uani 1 1 d D . . . .
H4A H 0.488767 1.288043 0.678731 0.235 Uiso 1 1 calc R U . . .
C5A C 0.49271(8) 1.2085(4) 0.6418(3) 0.187(7) Uani 1 1 d D . . . .
H5A H 0.483915 1.236475 0.622161 0.225 Uiso 1 1 calc R U . . .
C6A C 0.50324(7) 1.1342(4) 0.6375(2) 0.133(3) Uani 1 1 d D . . . .
N2A N 0.4954(4) 1.0923(6) 0.6089(3) 0.123(3) Uani 1 1 d D . . . .
C7A C 0.4704(5) 1.1095(9) 0.5803(4) 0.124(4) Uani 1 1 d D . . . .
H7AA H 0.450822 1.082117 0.590852 0.186 Uiso 1 1 d R U . . .
H7AB H 0.474142 1.092687 0.555502 0.186 Uiso 1 1 d R U . . .
H7AC H 0.464982 1.162647 0.580242 0.186 Uiso 1 1 d R U . . .
C8A C 0.5111(4) 1.0247(6) 0.6175(3) 0.099(2) Uani 1 1 d D . . . .
C9A C 0.5100(3) 0.9545(6) 0.5973(3) 0.091(2) Uani 1 1 d D . . . .
N3A N 0.5266(2) 0.9009(5) 0.6182(2) 0.0771(8) Uani 1 1 d D . . . .
C10A C 0.5322(3) 0.8367(6) 0.6019(3) 0.0760(18) Uani 1 1 d D . . . .
H10A H 0.543248 0.798421 0.615249 0.091 Uiso 1 1 calc R U . . .
C11A C 0.5226(3) 0.8216(6) 0.5652(3) 0.0824(17) Uani 1 1 d D . . . .
C12A C 0.5084(3) 0.8742(6) 0.5471(3) 0.083(2) Uani 1 1 d D . . . .
H12A H 0.499902 0.863652 0.523641 0.100 Uiso 1 1 calc R U . . .
C13A C 0.5050(4) 0.9456(7) 0.5603(3) 0.107(3) Uani 1 1 d D . . . .
H13A H 0.499574 0.986250 0.545088 0.129 Uiso 1 1 calc R U . . .
C14A C 0.5250(3) 0.7455(6) 0.5509(3) 0.0844(19) Uani 1 1 d D . . . .
C15A C 0.5220(3) 0.6803(5) 0.5736(3) 0.0739(17) Uani 1 1 d D . . . .
H15A H 0.517827 0.685789 0.598643 0.089 Uiso 1 1 calc R U . . .
C16A C 0.5253(3) 0.6105(6) 0.5589(3) 0.085(2) Uani 1 1 d D . . . .
H16A H 0.524228 0.568590 0.574359 0.102 Uiso 1 1 calc R U . . .
C17A C 0.5298(3) 0.6001(5) 0.5249(3) 0.0763(15) Uani 1 1 d D . . . .
C18A C 0.5329(3) 0.6577(6) 0.5014(3) 0.0759(18) Uani 1 1 d D . . . .
H18A H 0.535765 0.648939 0.476384 0.091 Uiso 1 1 calc R U . . .
C19A C 0.5318(3) 0.7315(6) 0.5152(3) 0.080(2) Uani 1 1 d D . . . .
H19A H 0.535801 0.771965 0.499342 0.096 Uiso 1 1 calc R U . . .
C20A C 0.5302(3) 0.5226(6) 0.5095(3) 0.0791(14) Uani 1 1 d D . . . .
C21A C 0.5462(3) 0.5067(6) 0.4782(3) 0.0817(18) Uani 1 1 d D . . . .
H21A H 0.559720 0.544501 0.467149 0.098 Uiso 1 1 calc R U . . .
N4A N 0.5443(2) 0.4416(5) 0.4620(3) 0.0903(8) Uani 1 1 d D . . . .
C22A C 0.5245(3) 0.3867(6) 0.4739(3) 0.089(2) Uani 1 1 d D . . . .
C23A C 0.5043(4) 0.4019(8) 0.5039(4) 0.118(3) Uani 1 1 d D . . . .
H23A H 0.487615 0.366324 0.511586 0.142 Uiso 1 1 calc R U . . .
C24A C 0.5075(4) 0.4651(7) 0.5222(4) 0.112(3) Uani 1 1 d D . . . .
H24A H 0.494633 0.472039 0.543791 0.135 Uiso 1 1 calc R U . . .
C25A C 0.5275(3) 0.3187(6) 0.4527(4) 0.096(2) Uani 1 1 d D . . . .
N5A N 0.5457(2) 0.3226(5) 0.4236(3) 0.0945(8) Uani 1 1 d D . . . .
C26A C 0.5457(3) 0.2493(7) 0.4066(3) 0.099(2) Uani 1 1 d D . . . .
C27A C 0.5584(4) 0.2256(8) 0.3750(4) 0.120(3) Uani 1 1 d D . . . .
H27A H 0.567855 0.258345 0.357557 0.144 Uiso 1 1 calc R U . . .
C28A C 0.5567(5) 0.1485(8) 0.3697(5) 0.126(3) Uani 1 1 d D . . . .
H28A H 0.570006 0.124707 0.351516 0.152 Uiso 1 1 calc R U . . .
C29A C 0.5372(5) 0.1132(9) 0.3896(5) 0.130(4) Uani 1 1 d D . . . .
H29A H 0.531646 0.064938 0.381094 0.156 Uiso 1 1 calc R U . . .
C30A C 0.5218(4) 0.1316(7) 0.4226(4) 0.118(3) Uani 1 1 d D . . . .
H30A H 0.510889 0.096947 0.438168 0.141 Uiso 1 1 calc R U . . .
C31A C 0.5247(4) 0.2071(7) 0.4296(4) 0.114(3) Uani 1 1 d D . . . .
N6A N 0.5157(3) 0.2502(6) 0.4583(3) 0.111(2) Uani 1 1 d D . . . .
C32A C 0.4901(4) 0.2299(8) 0.4865(4) 0.113(3) Uani 1 1 d D . . . .
H32D H 0.496001 0.260665 0.507291 0.170 Uiso 1 1 d R U . . .
H32E H 0.495241 0.177865 0.491881 0.170 Uiso 1 1 d R U . . .
H32F H 0.465211 0.235255 0.481011 0.170 Uiso 1 1 d R U . . .
N1B N 0.5461(2) 0.9531(6) 0.7191(2) 0.0796(8) Uani 1 1 d D . . . .
C1B C 0.5312(2) 0.9621(6) 0.7508(3) 0.076(2) Uani 1 1 d D . . . .
C2B C 0.4968(3) 0.9573(7) 0.7621(3) 0.081(2) Uani 1 1 d D . . . .
H2B H 0.478759 0.946451 0.745429 0.097 Uiso 1 1 calc R U . . .
C3B C 0.4894(3) 0.9686(10) 0.7979(3) 0.107(4) Uani 1 1 d D . . . .
H3B H 0.465927 0.965792 0.805930 0.129 Uiso 1 1 calc R U . . .
C4B C 0.5163(3) 0.9845(10) 0.8230(4) 0.113(5) Uani 1 1 d D . . . .
H4B H 0.510429 0.991288 0.847630 0.135 Uiso 1 1 calc R U . . .
C5B C 0.5490(3) 0.9900(12) 0.8130(4) 0.140(7) Uani 1 1 d D . . . .
H5B H 0.566920 1.001333 0.829842 0.168 Uiso 1 1 calc R U . . .
C6B C 0.5565(3) 0.9784(10) 0.7764(3) 0.107(4) Uani 1 1 d D . . . .
N2B N 0.5866(2) 0.9859(8) 0.7588(3) 0.114(4) Uani 1 1 d D . . . .
C7B C 0.6217(4) 1.0060(17) 0.7747(5) 0.187(10) Uani 1 1 d D . . . .
H7BA H 0.620385 1.052904 0.787969 0.280 Uiso 1 1 d R U . . .
H7BB H 0.642685 1.005824 0.759649 0.280 Uiso 1 1 d R U . . .
H7BC H 0.622825 0.964654 0.791829 0.280 Uiso 1 1 d R U . . .
C8B C 0.5804(3) 0.9689(9) 0.7234(3) 0.098(3) Uani 1 1 d D . . . .
C9B C 0.6035(3) 0.9646(8) 0.6925(3) 0.098(3) Uani 1 1 d D . . . .
N3B N 0.5853(2) 0.9506(5) 0.6628(2) 0.0799(7) Uani 1 1 d D . . . .
C10B C 0.6012(2) 0.9486(6) 0.6303(3) 0.074(2) Uani 1 1 d D . . . .
H10B H 0.587503 0.939096 0.609490 0.089 Uiso 1 1 calc R U . . .
C11B C 0.6371(3) 0.9598(8) 0.6260(3) 0.089(3) Uani 1 1 d D . . . .
C12B C 0.6535(3) 0.9759(10) 0.6556(3) 0.112(4) Uani 1 1 d D . . . .
H12B H 0.678244 0.979946 0.654948 0.135 Uiso 1 1 calc R U . . .
C13B C 0.6368(3) 0.9873(10) 0.6878(4) 0.120(4) Uani 1 1 d D . . . .
H13B H 0.648772 1.011255 0.706967 0.144 Uiso 1 1 calc R U . . .
C14B C 0.6560(3) 0.9606(8) 0.5917(3) 0.092(3) Uani 1 1 d D . . . .
C15B C 0.6390(3) 0.9555(14) 0.5582(3) 0.154(5) Uani 1 1 d D . . . .
H15B H 0.614652 0.965233 0.556587 0.185 Uiso 1 1 calc R U . . .
C16B C 0.6576(3) 0.9363(12) 0.5272(4) 0.145(4) Uani 1 1 d D . . . .
H16B H 0.647579 0.906102 0.508996 0.174 Uiso 1 1 calc R U . . .
C17B C 0.6891(3) 0.9611(10) 0.5243(3) 0.114(3) Uani 1 1 d D . . . .
C18B C 0.7070(3) 0.9715(13) 0.5548(3) 0.147(6) Uani 1 1 d D . . . .
H18B H 0.731354 0.980316 0.553153 0.176 Uiso 1 1 calc R U . . .
C19B C 0.6909(3) 0.9700(15) 0.5906(4) 0.159(8) Uani 1 1 d D . . . .
H19B H 0.704332 0.975435 0.611867 0.190 Uiso 1 1 calc R U . . .
C20B C 0.7087(3) 0.9650(11) 0.4896(3) 0.116(3) Uani 1 1 d D . . . .
C21B C 0.7429(3) 0.9497(8) 0.4862(3) 0.091(3) Uani 1 1 d D . . . .
H21B H 0.754994 0.933132 0.506958 0.109 Uiso 1 1 calc R U . . .
N4B N 0.7606(2) 0.9560(5) 0.4562(3) 0.0800(7) Uani 1 1 d D . . . .
C22B C 0.7449(3) 0.9843(8) 0.4274(3) 0.092(2) Uani 1 1 d D . . . .
C23B C 0.7100(3) 0.9943(10) 0.4292(4) 0.118(5) Uani 1 1 d D . . . .
H23B H 0.698432 1.006809 0.407423 0.141 Uiso 1 1 calc R U . . .
C24B C 0.6907(3) 0.9883(12) 0.4582(4) 0.133(6) Uani 1 1 d D . . . .
H24B H 0.666398 0.998693 0.458221 0.159 Uiso 1 1 calc R U . . .
C25B C 0.7663(3) 0.9814(7) 0.3943(3) 0.085(2) Uani 1 1 d D . . . .
N5B N 0.7988(2) 0.9602(5) 0.4002(2) 0.0786(9) Uani 1 1 d D . . . .
C26B C 0.8144(3) 0.9609(8) 0.3638(3) 0.090(3) Uani 1 1 d D . . . .
C27B C 0.8470(3) 0.9409(7) 0.3523(3) 0.088(3) Uani 1 1 d D . . . .
H27B H 0.864289 0.920804 0.367900 0.106 Uiso 1 1 calc R U . . .
C28B C 0.8526(3) 0.9527(8) 0.3157(3) 0.091(3) Uani 1 1 d D . . . .
H28B H 0.873888 0.937003 0.305093 0.109 Uiso 1 1 calc R U . . .
C29B C 0.8308(3) 0.9826(9) 0.2970(4) 0.106(4) Uani 1 1 d D . . . .
H29B H 0.837926 0.990040 0.272777 0.127 Uiso 1 1 calc R U . . .
C30B C 0.7968(3) 1.0086(8) 0.3046(3) 0.099(3) Uani 1 1 d D . . . .
H30B H 0.781272 1.030740 0.287842 0.119 Uiso 1 1 calc R U . . .
C31B C 0.7898(3) 0.9956(9) 0.3420(3) 0.106(3) Uani 1 1 d D . . . .
N6B N 0.7609(2) 1.0100(6) 0.3622(3) 0.086(2) Uani 1 1 d D . . . .
C32B C 0.7316(4) 1.0518(11) 0.3473(4) 0.128(5) Uani 1 1 d D . . . .
H32G H 0.708315 1.040713 0.356670 0.192 Uiso 1 1 d R U . . .
H32H H 0.731705 1.044983 0.321040 0.192 Uiso 1 1 d R U . . .
H32I H 0.737785 1.103143 0.353000 0.192 Uiso 1 1 d R U . . .
N1C N 0.8001(2) 0.3068(5) 0.6813(3) 0.0986(9) Uani 1 1 d D . . . .
C1C C 0.8037(3) 0.2363(7) 0.6951(4) 0.106(3) Uani 1 1 d D . . . .
C2C C 0.7892(3) 0.2004(7) 0.7241(4) 0.109(3) Uani 1 1 d D . . . .
H2C H 0.774865 0.225271 0.741041 0.131 Uiso 1 1 calc R U . . .
C3C C 0.7970(5) 0.1246(8) 0.7271(5) 0.145(4) Uani 1 1 d D . . . .
H3C H 0.784179 0.095734 0.743885 0.174 Uiso 1 1 calc R U . . .
C4C C 0.8236(5) 0.0886(9) 0.7058(5) 0.144(4) Uani 1 1 d D . . . .
H4C H 0.832365 0.041290 0.712454 0.173 Uiso 1 1 calc R U . . .
C5C C 0.8356(5) 0.1237(8) 0.6763(5) 0.146(5) Uani 1 1 d D . . . .
H5C H 0.849950 0.098906 0.659205 0.176 Uiso 1 1 calc R U . . .
C6C C 0.8262(4) 0.1989(7) 0.6716(4) 0.119(3) Uani 1 1 d D . . . .
N2C N 0.8384(3) 0.2446(6) 0.6469(4) 0.117(3) Uani 1 1 d D . . . .
C7C C 0.8667(4) 0.2306(9) 0.6191(4) 0.118(4) Uani 1 1 d D . . . .
H7CA H 0.884411 0.196149 0.628301 0.177 Uiso 1 1 d R U . . .
H7CB H 0.878061 0.276049 0.610711 0.177 Uiso 1 1 d R U . . .
H7CC H 0.854161 0.207359 0.599101 0.177 Uiso 1 1 d R U . . .
C8C C 0.8198(4) 0.3114(7) 0.6520(4) 0.118(3) Uani 1 1 d D . . . .
C9C C 0.8218(3) 0.3835(7) 0.6337(4) 0.103(2) Uani 1 1 d D . . . .
N3C N 0.7999(3) 0.4316(5) 0.6498(3) 0.0948(8) Uani 1 1 d D . . . .
C10C C 0.7982(3) 0.4989(6) 0.6351(3) 0.0869(19) Uani 1 1 d D . . . .
H10C H 0.783364 0.534605 0.646060 0.104 Uiso 1 1 calc R U . . .
C11C C 0.8174(3) 0.5205(6) 0.6039(3) 0.0895(17) Uani 1 1 d D . . . .
C12C C 0.8378(4) 0.4703(7) 0.5894(4) 0.110(3) Uani 1 1 d D . . . .
H12C H 0.851787 0.483340 0.569269 0.132 Uiso 1 1 calc R U . . .
C13C C 0.8394(4) 0.3987(7) 0.6028(4) 0.105(3) Uani 1 1 d D . . . .
H13C H 0.852317 0.361325 0.590772 0.126 Uiso 1 1 calc R U . . .
C14C C 0.8163(4) 0.5960(6) 0.5902(3) 0.0969(19) Uani 1 1 d D . . . .
C15C C 0.8129(3) 0.6571(6) 0.6135(3) 0.086(2) Uani 1 1 d D . . . .
H15C H 0.809267 0.650284 0.638624 0.103 Uiso 1 1 calc R U . . .
C16C C 0.8151(4) 0.7279(7) 0.5986(3) 0.102(3) Uani 1 1 d D . . . .
H16C H 0.812914 0.768703 0.614638 0.122 Uiso 1 1 calc R U . . .
C17C C 0.8198(3) 0.7433(6) 0.5647(3) 0.0835(16) Uani 1 1 d D . . . .
C18C C 0.8219(4) 0.6860(6) 0.5403(4) 0.098(3) Uani 1 1 d D . . . .
H18C H 0.825397 0.695242 0.515362 0.118 Uiso 1 1 calc R U . . .
C19C C 0.8188(3) 0.6117(6) 0.5538(3) 0.089(2) Uani 1 1 d D . . . .
H19C H 0.818292 0.571827 0.537091 0.107 Uiso 1 1 calc R U . . .
C20C C 0.8256(3) 0.8194(6) 0.5503(3) 0.0808(15) Uani 1 1 d D . . . .
C21C C 0.8145(3) 0.8387(6) 0.5167(3) 0.084(2) Uani 1 1 d D . . . .
H21C H 0.801399 0.803213 0.503481 0.101 Uiso 1 1 calc R U . . .
N4C N 0.8207(2) 0.9037(5) 0.5014(2) 0.0781(7) Uani 1 1 d D . . . .
C22C C 0.8368(3) 0.9549(6) 0.5181(3) 0.093(2) Uani 1 1 d D . . . .
C23C C 0.8492(3) 0.9415(7) 0.5521(3) 0.089(2) Uani 1 1 d D . . . .
H23C H 0.861842 0.979557 0.564052 0.106 Uiso 1 1 calc R U . . .
C24C C 0.8443(3) 0.8768(6) 0.5692(4) 0.094(3) Uani 1 1 d D . . . .
H24C H 0.852794 0.869049 0.592863 0.113 Uiso 1 1 calc R U . . .
C25C C 0.8427(3) 1.0230(6) 0.4975(3) 0.091(2) Uani 1 1 d D . . . .
N5C N 0.8277(2) 1.0232(5) 0.4651(2) 0.0802(8) Uani 1 1 d D . . . .
C26C C 0.8358(3) 1.0959(6) 0.4512(3) 0.0785(17) Uani 1 1 d D . . . .
C27C C 0.8294(3) 1.1235(6) 0.4171(3) 0.087(2) Uani 1 1 d D . . . .
H27C H 0.818975 1.094894 0.398569 0.105 Uiso 1 1 calc R U . . .
C28C C 0.8396(4) 1.1972(7) 0.4123(4) 0.100(3) Uani 1 1 d D . . . .
H28C H 0.831814 1.224415 0.391940 0.121 Uiso 1 1 calc R U . . .
C29C C 0.8587(5) 1.2261(9) 0.4345(4) 0.126(4) Uani 1 1 d D . . . .
H29C H 0.868432 1.271999 0.426987 0.151 Uiso 1 1 calc R U . . .
C30C C 0.8688(5) 1.2039(8) 0.4693(4) 0.123(4) Uani 1 1 d D . . . .
H30C H 0.882685 1.232633 0.485208 0.147 Uiso 1 1 calc R U . . .
C31C C 0.8554(4) 1.1327(7) 0.4771(3) 0.098(3) Uani 1 1 d D . . . .
N6C N 0.8571(4) 1.0866(6) 0.5069(3) 0.115(3) Uani 1 1 d D . . . .
C32C C 0.8765(9) 1.1032(12) 0.5415(6) 0.231(9) Uani 1 1 d D . . . .
H32J H 0.876747 1.157454 0.542340 0.346 Uiso 1 1 d R U . . .
H32K H 0.900407 1.084424 0.540240 0.346 Uiso 1 1 d R U . . .
H32L H 0.865107 1.083924 0.563170 0.346 Uiso 1 1 d R U . . .
N1D N 0.5206(2) 0.4581(6) 0.3893(3) 0.0938(8) Uani 1 1 d D . . . .
C1D C 0.4881(3) 0.4307(6) 0.3813(4) 0.090(2) Uani 1 1 d D . . . .
C2D C 0.4703(3) 0.3649(7) 0.3879(4) 0.103(3) Uani 1 1 d D . . . .
H2D H 0.481143 0.325449 0.400539 0.124 Uiso 1 1 calc R U . . .
C3D C 0.4360(3) 0.3581(8) 0.3754(4) 0.107(4) Uani 1 1 d D . . . .
H3D H 0.424147 0.311895 0.376377 0.128 Uiso 1 1 calc R U . . .
C4D C 0.4191(3) 0.4230(7) 0.3609(5) 0.106(4) Uani 1 1 d D . . . .
H4D H 0.394898 0.420039 0.355729 0.127 Uiso 1 1 calc R U . . .
C5D C 0.4356(3) 0.4879(8) 0.3544(6) 0.135(6) Uani 1 1 d D . . . .
H5D H 0.424211 0.528360 0.342964 0.162 Uiso 1 1 calc R U . . .
C6D C 0.4707(3) 0.4917(7) 0.3654(4) 0.099(3) Uani 1 1 d D . . . .
N2D N 0.4918(3) 0.5496(6) 0.3632(5) 0.129(4) Uani 1 1 d D . . . .
C7D C 0.4812(4) 0.6277(8) 0.3518(7) 0.149(7) Uani 1 1 d D . . . .
H7DA H 0.464278 0.615105 0.333001 0.223 Uiso 1 1 d R U . . .
H7DB H 0.502678 0.645995 0.340721 0.223 Uiso 1 1 d R U . . .
H7DC H 0.471328 0.666235 0.367411 0.223 Uiso 1 1 d R U . . .
C8D C 0.5226(3) 0.5280(7) 0.3796(5) 0.108(3) Uani 1 1 d D . . . .
C9D C 0.5550(3) 0.5690(7) 0.3854(4) 0.095(3) Uani 1 1 d D . . . .
N3D N 0.5786(2) 0.5251(5) 0.4019(3) 0.0920(8) Uani 1 1 d D . . . .
C10D C 0.6086(3) 0.5541(6) 0.4107(4) 0.089(2) Uani 1 1 d D . . . .
H10D H 0.626290 0.522622 0.420074 0.107 Uiso 1 1 calc R U . . .
C11D C 0.6159(3) 0.6306(7) 0.4068(5) 0.1085(19) Uani 1 1 d D . . . .
C12D C 0.5969(3) 0.6619(8) 0.3810(5) 0.119(3) Uani 1 1 d D . . . .
H12D H 0.606654 0.696903 0.364786 0.143 Uiso 1 1 calc R U . . .
C13D C 0.5619(3) 0.6411(7) 0.3789(5) 0.114(3) Uani 1 1 d D . . . .
H13D H 0.543978 0.675598 0.373150 0.137 Uiso 1 1 calc R U . . .
C14D C 0.6514(3) 0.6562(7) 0.4137(5) 0.111(2) Uani 1 1 d D . . . .
C15D C 0.6804(3) 0.6049(7) 0.4146(6) 0.127(5) Uani 1 1 d D . . . .
H15D H 0.675921 0.553166 0.413716 0.153 Uiso 1 1 calc R U . . .
C16D C 0.7144(3) 0.6295(7) 0.4168(5) 0.110(4) Uani 1 1 d D . . . .
H16D H 0.732901 0.595930 0.411914 0.132 Uiso 1 1 calc R U . . .
C17D C 0.7216(2) 0.6973(6) 0.4254(4) 0.097(3) Uani 1 1 d D . . . .
C18D C 0.6966(3) 0.7494(7) 0.4241(6) 0.131(5) Uani 1 1 d D . . . .
H18D H 0.701477 0.799508 0.430177 0.157 Uiso 1 1 calc R U . . .
C19D C 0.6621(3) 0.7265(7) 0.4130(8) 0.160(6) Uani 1 1 d D . . . .
H19D H 0.646246 0.763386 0.404841 0.192 Uiso 1 1 calc R U . . .
C20D C 0.7587(3) 0.7236(6) 0.4303(4) 0.099(3) Uani 1 1 d D . . . .
C21D C 0.7666(3) 0.7951(6) 0.4383(3) 0.079(2) Uani 1 1 d D . . . .
H21D H 0.747963 0.827698 0.443888 0.095 Uiso 1 1 calc R U . . .
N4D N 0.7986(2) 0.8221(5) 0.4389(3) 0.0775(9) Uani 1 1 d D . . . .
C22D C 0.8252(2) 0.7755(6) 0.4322(4) 0.085(2) Uani 1 1 d D . . . .
C23D C 0.8197(3) 0.7027(7) 0.4219(5) 0.105(4) Uani 1 1 d D . . . .
H23D H 0.838765 0.670476 0.417299 0.126 Uiso 1 1 calc R U . . .
C24D C 0.7870(3) 0.6789(8) 0.4186(6) 0.131(5) Uani 1 1 d D . . . .
H24D H 0.782599 0.631630 0.408369 0.157 Uiso 1 1 calc R U . . .
C25D C 0.8596(2) 0.8121(6) 0.4321(4) 0.083(2) Uani 1 1 d D . . . .
N5D N 0.8577(2) 0.8853(5) 0.4379(3) 0.0792(7) Uani 1 1 d D . . . .
C26D C 0.8937(2) 0.9105(6) 0.4397(3) 0.080(2) Uani 1 1 d D . . . .
C27D C 0.9088(3) 0.9788(6) 0.4464(4) 0.084(3) Uani 1 1 d D . . . .
H27D H 0.895324 1.022638 0.449392 0.101 Uiso 1 1 calc R U . . .
C28D C 0.9456(3) 0.9789(7) 0.4483(3) 0.082(2) Uani 1 1 d D . . . .
H28D H 0.957820 1.024675 0.449103 0.099 Uiso 1 1 calc R U . . .
C29D C 0.9621(3) 0.9203(7) 0.4491(5) 0.104(4) Uani 1 1 d D . . . .
H29D H 0.985793 0.923237 0.456372 0.125 Uiso 1 1 calc R U . . .
C30D C 0.9496(3) 0.8511(7) 0.4403(5) 0.107(4) Uani 1 1 d D . . . .
H30D H 0.964622 0.809478 0.438096 0.128 Uiso 1 1 calc R U . . .
C31D C 0.9138(2) 0.8454(6) 0.4350(4) 0.088(2) Uani 1 1 d D . . . .
N26D N 0.8920(2) 0.7857(5) 0.4311(4) 0.100(3) Uani 1 1 d D . . . .
C32D C 0.9021(3) 0.7053(7) 0.4312(5) 0.112(5) Uani 1 1 d D . . . .
H32M H 0.901195 0.678531 0.454149 0.169 Uiso 1 1 d R U . . .
H32N H 0.926475 0.711641 0.423899 0.169 Uiso 1 1 d R U . . .
H32O H 0.889585 0.677071 0.412739 0.169 Uiso 1 1 d R U . . .
N1E N 0.5864(2) 0.4026(6) 0.3642(3) 0.0956(8) Uani 1 1 d D . . . .
C1E C 0.5779(3) 0.4030(9) 0.3288(3) 0.104(3) Uani 1 1 d D . . . .
C2E C 0.5478(3) 0.4191(9) 0.3093(4) 0.113(4) Uani 1 1 d D . . . .
H2E H 0.526299 0.424776 0.321704 0.135 Uiso 1 1 calc R U . . .
C3E C 0.5486(4) 0.4268(11) 0.2723(4) 0.128(5) Uani 1 1 d D . . . .
H3E H 0.527386 0.436966 0.259980 0.154 Uiso 1 1 calc R U . . .
C4E C 0.5799(3) 0.4202(8) 0.2519(4) 0.106(3) Uani 1 1 d D . . . .
H4E H 0.580636 0.429975 0.226810 0.127 Uiso 1 1 calc R U . . .
C5E C 0.6089(4) 0.3991(10) 0.2706(4) 0.120(4) Uani 1 1 d D . . . .
H5E H 0.629390 0.385716 0.257822 0.144 Uiso 1 1 calc R U . . .
C6E C 0.6090(3) 0.3965(10) 0.3093(3) 0.116(4) Uani 1 1 d D . . . .
N2E N 0.6344(3) 0.3837(8) 0.3322(3) 0.119(3) Uani 1 1 d D . . . .
C7E C 0.6718(3) 0.3824(13) 0.3215(5) 0.137(6) Uani 1 1 d D . . . .
H7EA H 0.672733 0.338687 0.305889 0.205 Uiso 1 1 d R U . . .
H7EB H 0.688243 0.376197 0.341469 0.205 Uiso 1 1 d R U . . .
H7EC H 0.678123 0.426577 0.307609 0.205 Uiso 1 1 d R U . . .
C8E C 0.6203(3) 0.3866(9) 0.3668(3) 0.110(3) Uani 1 1 d D . . . .
C9E C 0.6363(3) 0.3769(9) 0.4021(3) 0.109(3) Uani 1 1 d D . . . .
N3E N 0.6128(2) 0.3971(6) 0.4274(3) 0.0943(8) Uani 1 1 d D . . . .
C10E C 0.6216(3) 0.3936(7) 0.4622(3) 0.092(2) Uani 1 1 d D . . . .
H10E H 0.604173 0.395383 0.480363 0.111 Uiso 1 1 calc R U . . .
C11E C 0.6571(3) 0.3872(9) 0.4715(3) 0.106(3) Uani 1 1 d D . . . .
C12E C 0.6799(3) 0.3754(9) 0.4462(3) 0.103(3) Uani 1 1 d D . . . .
H12E H 0.703546 0.367884 0.452672 0.123 Uiso 1 1 calc R U . . .
C13E C 0.6710(3) 0.3733(9) 0.4104(4) 0.108(3) Uani 1 1 d D . . . .
H13E H 0.688219 0.369594 0.392190 0.130 Uiso 1 1 calc R U . . .
C14E C 0.66820(6) 0.37994(7) 0.50806(14) 0.107(3) Uani 1 1 d D . . . .
C15E C 0.64760(4) 0.34539(5) 0.53343(10) 0.244(8) Uani 1 1 d D . . . .
H15E H 0.626447 0.322950 0.525785 0.293 Uiso 1 1 calc R U . . .
C16E C 0.65615(5) 0.34200(6) 0.56872(14) 0.204(7) Uani 1 1 d D . . . .
H16E H 0.640306 0.317000 0.584185 0.245 Uiso 1 1 calc R U . . .
C17E C 0.68388(13) 0.36962(16) 0.5834(3) 0.130(4) Uani 1 1 d D . . . .
C18E C 0.70531(14) 0.40440(17) 0.5600(3) 0.233(8) Uani 1 1 d D . . . .
H18E H 0.726189 0.426009 0.568959 0.280 Uiso 1 1 calc R U . . .
C19E C 0.69783(13) 0.41013(17) 0.5220(3) 0.305(9) Uani 1 1 d D . . . .
H19E H 0.713711 0.435157 0.506573 0.366 Uiso 1 1 calc R U . . .
C20E C 0.6920(3) 0.3691(10) 0.6228(3) 0.112(3) Uani 1 1 d D . . . .
C21E C 0.7237(3) 0.3850(7) 0.6398(3) 0.094(3) Uani 1 1 d D . . . .
H21E H 0.741213 0.405594 0.624717 0.113 Uiso 1 1 calc R U . . .
N4E N 0.7328(2) 0.3758(6) 0.6732(3) 0.0981(9) Uani 1 1 d D . . . .
C22E C 0.7079(3) 0.3512(9) 0.6952(3) 0.107(3) Uani 1 1 d D . . . .
C23E C 0.6743(3) 0.3507(9) 0.6837(4) 0.111(4) Uani 1 1 d D . . . .
H23E H 0.656084 0.340865 0.700382 0.133 Uiso 1 1 calc R U . . .
C24E C 0.6663(3) 0.3639(9) 0.6490(4) 0.108(3) Uani 1 1 d D . . . .
H24E H 0.642506 0.369866 0.642309 0.130 Uiso 1 1 calc R U . . .
C25E C 0.7201(3) 0.3517(9) 0.7329(3) 0.105(2) Uani 1 1 d D . . . .
N5E N 0.7534(2) 0.3631(6) 0.7383(3) 0.0964(8) Uani 1 1 d D . . . .
C26E C 0.7603(3) 0.3549(8) 0.7757(3) 0.101(3) Uani 1 1 d D . . . .
C27E C 0.7903(3) 0.3644(10) 0.7948(4) 0.120(4) Uani 1 1 d D . . . .
H27E H 0.811548 0.383120 0.785253 0.144 Uiso 1 1 calc R U . . .
C28E C 0.7852(4) 0.3420(11) 0.8310(4) 0.132(5) Uani 1 1 d D . . . .
H28E H 0.804178 0.345023 0.847419 0.158 Uiso 1 1 calc R U . . .
C29E C 0.7573(3) 0.3191(7) 0.8417(4) 0.097(3) Uani 1 1 d D . . . .
H29E H 0.757102 0.306564 0.866554 0.116 Uiso 1 1 calc R U . . .
C30E C 0.7258(3) 0.3078(8) 0.8247(4) 0.099(3) Uani 1 1 d D . . . .
H30E H 0.705499 0.287888 0.835711 0.118 Uiso 1 1 calc R U . . .
C31E C 0.7284(3) 0.3298(8) 0.7892(3) 0.102(3) Uani 1 1 d D . . . .
N6E N 0.7049(2) 0.3232(6) 0.7614(3) 0.101(2) Uani 1 1 d D . . . .
C32E C 0.6694(4) 0.2871(12) 0.7604(5) 0.140(5) Uani 1 1 d D . . . .
H32P H 0.649237 0.311316 0.749269 0.209 Uiso 1 1 d R U . . .
H32Q H 0.666867 0.287956 0.786619 0.209 Uiso 1 1 d R U . . .
H32R H 0.670817 0.235616 0.752099 0.209 Uiso 1 1 d R U . . .

loop_
_atom_site_aniso_label
_atom_site_aniso_U_11
_atom_site_aniso_U_22
_atom_site_aniso_U_33
_atom_site_aniso_U_23
_atom_site_aniso_U_13
_atom_site_aniso_U_12
Fe1 0.0713(7) 0.0848(8) 0.0729(8) 0.0053(7) 0.0118(7) 0.0014(6)
Fe2 0.0744(8) 0.1013(10) 0.1105(11) 0.0278(9) -0.0111(7) 0.0053(7)
Fe3 0.0810(8) 0.0965(9) 0.0963(9) -0.0218(9) -0.0139(7) -0.0130(7)
Fe4 0.0686(7) 0.0898(9) 0.0760(8) 0.0013(8) 0.0088(7) -0.0070(6)
N1 0.0723(7) 0.0880(12) 0.075(2) 0.0120(16) 0.0080(10) -0.0006(7)
C1 0.0724(8) 0.0892(14) 0.085(7) 0.014(2) 0.0071(14) -0.0005(8)
C2 0.0733(12) 0.0886(15) 0.060(6) 0.008(2) 0.005(2) -0.0001(10)
C3 0.0733(13) 0.089(2) 0.093(8) 0.010(3) 0.003(3) -0.0004(11)
C4 0.0737(13) 0.091(2) 0.116(10) 0.015(4) 0.004(3) -0.0010(11)
C5 0.0729(8) 0.090(2) 0.123(10) 0.016(3) 0.0048(17) -0.0015(10)
C6 0.0728(8) 0.0904(15) 0.094(8) 0.016(3) 0.0055(16) -0.0015(9)
N2 0.0731(9) 0.0898(14) 0.096(7) 0.016(2) 0.0055(17) -0.0018(9)
C7 0.074(2) 0.097(2) 0.201(17) 0.043(5) 0.007(6) -0.0022(18)
C8 0.0730(8) 0.0886(13) 0.088(7) 0.015(2) 0.0059(15) -0.0012(8)
C9 0.0735(9) 0.0869(11) 0.088(8) 0.0115(19) 0.0045(16) -0.0014(8)
N3 0.0732(8) 0.0845(10) 0.0727(19) 0.0050(12) 0.0073(15) -0.0005(8)
C10 0.0734(9) 0.0862(15) 0.071(6) 0.006(2) 0.0072(17) 0.0000(9)
C11 0.0727(11) 0.0896(15) 0.119(6) 0.019(2) 0.003(2) -0.0014(9)
C12 0.0731(11) 0.0892(15) 0.162(11) 0.020(3) -0.002(2) -0.0015(10)
C13 0.0728(11) 0.0891(11) 0.213(17) 0.028(3) -0.002(2) -0.0025(10)
C14 0.0726(11) 0.0898(16) 0.117(7) 0.015(2) 0.0008(19) -0.0012(10)
C15 0.0745(12) 0.0912(18) 0.129(9) 0.016(3) -0.003(2) -0.0027(10)
C16 0.0745(12) 0.0931(17) 0.142(11) 0.017(2) -0.005(3) -0.0030(11)
C17 0.0739(13) 0.0933(17) 0.128(7) 0.018(3) -0.006(2) -0.0024(11)
C18 0.0741(16) 0.0923(17) 0.162(12) 0.015(3) -0.012(3) -0.0006(11)
C19 0.0731(14) 0.0910(17) 0.142(8) 0.011(3) -0.007(3) 0.0005(11)
C20 0.0735(14) 0.0962(18) 0.127(5) 0.019(3) -0.006(2) -0.0025(14)
C21 0.0761(16) 0.096(2) 0.119(6) 0.023(3) -0.007(3) 0.0002(16)
N4 0.0757(12) 0.1003(11) 0.111(2) 0.0243(13) -0.0057(12) 0.0008(9)
C22 0.0783(15) 0.1081(18) 0.126(5) 0.015(3) -0.011(2) 0.0027(15)
C23 0.081(2) 0.118(3) 0.147(5) 0.000(4) -0.019(3) 0.007(2)
C24 0.076(2) 0.107(2) 0.142(6) 0.008(3) -0.012(3) 0.0006(19)
C25 0.0741(13) 0.1067(18) 0.097(5) 0.025(2) -0.001(2) -0.0011(13)
N5 0.0770(10) 0.1077(15) 0.102(2) 0.0226(15) -0.0080(11) 0.0026(8)
C26 0.0808(14) 0.118(2) 0.116(7) 0.010(3) -0.016(3) 0.0084(14)
C27 0.0827(18) 0.118(2) 0.091(7) 0.016(3) -0.014(3) 0.0101(15)
C28 0.0828(18) 0.122(3) 0.092(7) 0.011(3) -0.015(3) 0.0113(18)
C29 0.0831(18) 0.128(3) 0.110(8) 0.001(4) -0.016(3) 0.0114(17)
C30 0.0837(15) 0.137(3) 0.166(11) -0.023(5) -0.027(3) 0.0152(19)
C31 0.0819(14) 0.127(2) 0.143(8) -0.006(4) -0.021(3) 0.0106(16)
N6 0.0729(14) 0.1126(19) 0.093(4) 0.021(2) 0.002(2) -0.0012(13)
C32 0.074(4) 0.127(3) 0.160(10) -0.010(5) -0.010(5) 0.003(2)
N1A 0.0756(16) 0.0820(9) 0.0773(13) 0.0041(8) 0.0100(15) -0.0012(9)
C1A 0.132(7) 0.0854(11) 0.0843(16) -0.0008(11) -0.008(3) 0.012(2)
C2A 0.086(6) 0.0887(19) 0.0849(16) -0.0027(15) -0.002(2) 0.006(3)
C3A 0.148(10) 0.097(2) 0.096(2) -0.013(2) -0.028(4) 0.029(4)
C4A 0.36(2) 0.113(3) 0.113(3) -0.028(2) -0.084(6) 0.089(8)
C5A 0.350(18) 0.104(2) 0.109(3) -0.022(2) -0.077(6) 0.075(6)
C6A 0.216(8) 0.0889(12) 0.0935(18) -0.0063(12) -0.034(3) 0.031(2)
N2A 0.188(6) 0.0909(15) 0.0909(18) -0.0065(13) -0.027(3) 0.031(2)
C7A 0.183(7) 0.105(4) 0.084(4) -0.011(3) -0.019(5) 0.046(5)
C8A 0.132(6) 0.0827(12) 0.0808(14) 0.0025(11) -0.004(2) 0.010(2)
C9A 0.110(5) 0.0834(14) 0.0789(13) 0.0028(12) -0.002(2) 0.008(2)
N3A 0.0781(19) 0.0793(12) 0.0739(9) 0.0067(9) 0.0100(11) -0.0038(13)
C10A 0.077(4) 0.0783(13) 0.0731(13) 0.0080(12) 0.013(2) -0.0055(19)
C11A 0.091(5) 0.0807(12) 0.0751(13) 0.0056(11) 0.008(2) 0.0005(17)
C12A 0.093(5) 0.0826(14) 0.0738(15) 0.0059(12) 0.010(3) 0.003(2)
C13A 0.157(9) 0.0855(15) 0.0799(13) 0.0020(12) -0.010(3) 0.018(3)
C14A 0.094(6) 0.0813(12) 0.0778(14) 0.0041(10) 0.006(2) 0.0011(16)
C15A 0.063(5) 0.0808(12) 0.0779(16) 0.0041(11) -0.005(2) -0.004(2)
C16A 0.095(7) 0.0813(12) 0.0786(16) 0.0035(12) -0.008(2) 0.000(2)
C17A 0.068(4) 0.0826(11) 0.0781(16) 0.0027(11) -0.012(2) 0.0013(15)
C18A 0.067(5) 0.0829(12) 0.0774(16) 0.0026(11) -0.008(2) 0.0057(18)
C19A 0.079(6) 0.0826(12) 0.0773(14) 0.0031(12) 0.002(2) 0.0029(18)
C20A 0.074(3) 0.0828(12) 0.0804(18) 0.0014(13) -0.017(2) 0.0027(16)
C21A 0.073(4) 0.0901(14) 0.082(2) -0.0071(15) -0.018(2) -0.0055(19)
N4A 0.0791(17) 0.0945(13) 0.0972(11) -0.0153(11) -0.0111(12) -0.0097(13)
C22A 0.076(4) 0.0932(13) 0.098(3) -0.0144(16) -0.013(3) -0.0083(19)
C23A 0.126(5) 0.099(2) 0.129(4) -0.027(3) 0.027(4) -0.025(3)
C24A 0.127(6) 0.0938(19) 0.116(3) -0.019(2) 0.024(4) -0.023(3)
C25A 0.088(5) 0.0955(12) 0.103(2) -0.0182(14) -0.008(3) -0.0118(18)
N5A 0.0856(17) 0.0963(9) 0.1017(19) -0.0184(9) -0.0098(15) -0.0112(10)
C26A 0.096(5) 0.0966(13) 0.105(3) -0.0195(15) -0.006(3) -0.013(2)
C27A 0.141(8) 0.1012(18) 0.118(3) -0.028(2) 0.018(4) -0.027(3)
C28A 0.156(7) 0.1013(19) 0.122(4) -0.029(2) 0.025(5) -0.029(3)
C29A 0.163(8) 0.1027(18) 0.124(4) -0.031(2) 0.029(5) -0.033(3)
C30A 0.137(8) 0.0998(13) 0.116(4) -0.0257(19) 0.014(5) -0.025(2)
C31A 0.124(6) 0.0998(13) 0.116(3) -0.0257(17) 0.012(4) -0.023(2)
N6A 0.121(5) 0.0980(12) 0.114(3) -0.0235(15) 0.010(3) -0.0212(19)
C32A 0.124(6) 0.100(3) 0.117(4) -0.026(3) 0.012(4) -0.026(4)
N1B 0.0765(11) 0.086(2) 0.0762(8) 0.0025(10) 0.0087(7) 0.0005(13)
C1B 0.0778(12) 0.074(6) 0.0751(10) 0.0050(17) 0.0079(9) 0.0037(18)
C2B 0.0784(12) 0.090(7) 0.0747(16) 0.004(3) 0.0090(10) 0.0030(19)
C3B 0.0820(18) 0.162(12) 0.0769(17) -0.009(3) 0.0103(12) -0.004(3)
C4B 0.085(2) 0.174(13) 0.0790(16) -0.013(3) 0.0085(13) -0.006(4)
C5B 0.0857(19) 0.252(19) 0.0827(11) -0.028(4) 0.0092(12) -0.017(4)
C6B 0.0813(14) 0.161(11) 0.0799(10) -0.011(2) 0.0078(10) -0.007(3)
N2B 0.0817(13) 0.175(10) 0.0845(12) -0.017(2) 0.0090(10) -0.014(3)
C7B 0.090(2) 0.37(3) 0.097(3) -0.058(8) 0.014(2) -0.051(6)
C8B 0.0785(11) 0.133(9) 0.0816(10) -0.007(2) 0.0096(9) -0.009(2)
C9B 0.0765(10) 0.133(8) 0.0830(11) -0.0048(19) 0.0098(9) -0.0086(19)
N3B 0.0729(7) 0.0864(18) 0.0803(10) 0.0035(15) 0.0106(8) -0.0024(10)
C10B 0.0750(12) 0.066(6) 0.0813(11) 0.0053(18) 0.0121(9) -0.001(2)
C11B 0.0759(12) 0.110(8) 0.0826(13) 0.003(2) 0.0126(10) -0.008(2)
C12B 0.0798(13) 0.171(11) 0.0865(14) -0.008(3) 0.0121(11) -0.019(3)
C13B 0.0831(13) 0.190(10) 0.0879(14) -0.018(3) 0.0131(12) -0.029(3)
C14B 0.0776(14) 0.113(8) 0.0840(13) 0.009(2) 0.0145(11) 0.000(3)
C15B 0.0784(16) 0.300(14) 0.0833(13) -0.002(3) 0.0161(11) -0.008(3)
C16B 0.088(2) 0.264(10) 0.0838(15) -0.002(3) 0.0209(14) -0.019(4)
C17B 0.0750(15) 0.183(8) 0.0857(14) 0.021(2) 0.0144(11) 0.013(2)
C18B 0.0805(17) 0.273(17) 0.0862(14) 0.018(3) 0.0156(11) -0.014(4)
C19B 0.0805(15) 0.31(2) 0.0859(14) 0.014(3) 0.0151(11) -0.024(4)
C20B 0.0746(14) 0.186(10) 0.0859(14) 0.024(3) 0.0143(12) 0.016(2)
C21B 0.0713(15) 0.117(8) 0.0841(15) 0.014(3) 0.0121(13) 0.000(3)
N4B 0.0694(8) 0.0888(17) 0.0818(13) 0.0071(17) 0.0099(9) -0.0060(10)
C22B 0.0749(12) 0.117(7) 0.0839(13) 0.014(2) 0.0117(11) 0.005(2)
C23B 0.0762(12) 0.190(13) 0.0868(18) 0.027(4) 0.0129(12) 0.016(3)
C24B 0.0774(17) 0.231(16) 0.0900(18) 0.037(5) 0.0153(15) 0.023(4)
C25B 0.0733(13) 0.100(6) 0.0819(12) 0.009(2) 0.0096(10) -0.003(2)
N5B 0.0723(12) 0.085(3) 0.0786(9) 0.0040(11) 0.0087(8) -0.0065(14)
C26B 0.0767(18) 0.114(7) 0.0792(12) 0.009(2) 0.0102(12) 0.003(3)
C27B 0.0766(18) 0.108(7) 0.080(2) 0.009(3) 0.0109(16) 0.001(3)
C28B 0.081(3) 0.111(7) 0.080(2) 0.010(3) 0.0121(17) 0.006(3)
C29B 0.086(3) 0.146(9) 0.085(2) 0.023(3) 0.0157(18) 0.018(4)
C30B 0.083(3) 0.131(9) 0.0830(14) 0.017(3) 0.0128(15) 0.011(4)
C31B 0.083(2) 0.151(9) 0.0840(13) 0.022(3) 0.0140(14) 0.017(4)
N6B 0.0736(16) 0.101(5) 0.0821(14) 0.009(2) 0.0088(12) -0.004(2)
C32B 0.094(3) 0.191(10) 0.098(5) 0.046(6) 0.025(3) 0.038(5)
N1C 0.083(2) 0.1019(11) 0.111(2) 0.0234(10) -0.0091(15) 0.0036(11)
C1C 0.096(5) 0.1039(15) 0.119(3) 0.0272(19) 0.000(3) 0.009(2)
C2C 0.098(6) 0.106(3) 0.123(4) 0.030(3) 0.003(4) 0.011(3)
C3C 0.163(8) 0.111(3) 0.161(7) 0.045(3) 0.052(6) 0.030(3)
C4C 0.162(8) 0.113(3) 0.157(6) 0.045(4) 0.048(6) 0.033(4)
C5C 0.168(10) 0.1134(19) 0.158(6) 0.045(3) 0.052(6) 0.035(4)
C6C 0.118(6) 0.1071(16) 0.131(4) 0.032(2) 0.015(4) 0.017(2)
N2C 0.116(5) 0.1066(18) 0.127(4) 0.031(2) 0.013(4) 0.016(2)
C7C 0.117(5) 0.111(5) 0.126(5) 0.032(4) 0.013(5) 0.019(5)
C8C 0.119(6) 0.1065(17) 0.130(3) 0.032(2) 0.017(4) 0.016(2)
C9C 0.095(5) 0.1029(17) 0.112(3) 0.0239(18) -0.002(3) 0.007(2)
N3C 0.0802(16) 0.0998(15) 0.1045(15) 0.0197(14) -0.0126(12) 0.0000(14)
C10C 0.079(4) 0.0961(17) 0.086(3) 0.0114(18) -0.023(3) -0.0047(18)
C11C 0.091(4) 0.0911(14) 0.087(3) 0.0053(15) -0.018(2) -0.0099(17)
C12C 0.125(6) 0.0962(18) 0.109(4) 0.016(2) 0.009(4) 0.004(3)
C13C 0.105(6) 0.0966(19) 0.113(3) 0.017(2) 0.001(4) 0.000(3)
C14C 0.115(6) 0.0911(14) 0.0852(19) 0.0049(12) -0.007(2) -0.0054(16)
C15C 0.082(6) 0.0911(14) 0.085(2) 0.0045(12) -0.001(2) -0.0143(18)
C16C 0.130(9) 0.0910(14) 0.0840(18) 0.0037(13) 0.012(3) -0.0116(18)
C17C 0.078(5) 0.0899(13) 0.0824(18) 0.0026(11) 0.004(2) -0.0084(15)
C18C 0.121(9) 0.0890(13) 0.0834(19) 0.0025(11) 0.001(2) -0.0033(19)
C19C 0.092(7) 0.0895(13) 0.0848(19) 0.0038(12) -0.008(2) -0.0042(18)
C20C 0.075(4) 0.0894(13) 0.0784(15) 0.0009(12) 0.0061(19) -0.0073(16)
C21C 0.081(5) 0.0920(15) 0.0801(17) 0.0029(14) 0.003(2) -0.011(2)
N4C 0.0693(16) 0.0895(12) 0.0756(9) -0.0003(9) 0.0090(9) -0.0060(11)
C22C 0.100(5) 0.0948(16) 0.0829(15) 0.0040(13) -0.003(2) -0.019(2)
C23C 0.092(5) 0.0928(17) 0.0810(15) 0.0013(15) 0.000(3) -0.015(3)
C24C 0.104(6) 0.0954(17) 0.0842(19) 0.0046(16) -0.005(3) -0.019(3)
C25C 0.093(5) 0.0940(15) 0.0850(17) 0.0042(14) -0.001(2) -0.016(2)
N5C 0.0711(19) 0.0896(9) 0.0798(14) 0.0007(9) 0.0102(13) -0.0070(9)
C26C 0.067(4) 0.0883(13) 0.0802(17) -0.0004(13) 0.014(2) -0.0046(17)
C27C 0.084(5) 0.094(2) 0.0841(17) 0.0048(16) 0.007(2) -0.014(3)
C28C 0.113(6) 0.097(2) 0.091(3) 0.009(2) -0.006(3) -0.025(3)
C29C 0.161(8) 0.110(3) 0.106(3) 0.021(2) -0.031(4) -0.049(4)
C30C 0.156(9) 0.108(2) 0.104(3) 0.019(2) -0.029(4) -0.046(4)
C31C 0.109(6) 0.0962(16) 0.091(2) 0.0069(16) -0.006(3) -0.022(3)
N6C 0.149(7) 0.1020(17) 0.0939(18) 0.0112(15) -0.020(3) -0.038(3)
C32C 0.391(18) 0.154(7) 0.147(4) 0.064(5) -0.133(8) -0.153(10)
N1D 0.0811(9) 0.1032(16) 0.0971(18) -0.0133(19) -0.0110(11) -0.0121(9)
C1D 0.0809(14) 0.1062(18) 0.084(6) -0.012(3) -0.008(2) -0.0134(13)
C2D 0.086(2) 0.112(2) 0.111(8) 0.000(4) -0.020(3) -0.0186(18)
C3D 0.087(2) 0.115(3) 0.118(9) 0.004(4) -0.023(4) -0.021(2)
C4D 0.0858(19) 0.116(3) 0.117(9) 0.005(4) -0.021(3) -0.0201(19)
C5D 0.0899(19) 0.124(3) 0.191(14) 0.030(6) -0.040(5) -0.026(2)
C6D 0.0808(14) 0.111(2) 0.106(7) -0.002(3) -0.012(3) -0.0150(14)
N2D 0.0881(18) 0.118(2) 0.182(9) 0.022(3) -0.036(4) -0.0223(15)
C7D 0.092(4) 0.120(2) 0.234(18) 0.033(5) -0.054(8) -0.026(2)
C8D 0.0828(17) 0.1069(17) 0.135(9) -0.001(3) -0.020(3) -0.0145(14)
C9D 0.0786(15) 0.1024(15) 0.105(7) -0.011(3) -0.008(3) -0.0104(12)
N3D 0.0793(13) 0.0985(11) 0.098(2) -0.0159(12) -0.0081(14) -0.0096(9)
C10D 0.0772(16) 0.0955(15) 0.095(6) -0.021(3) -0.005(3) -0.0069(13)
C11D 0.0838(15) 0.0972(15) 0.145(5) -0.010(2) -0.024(2) -0.0097(13)
C12D 0.0863(19) 0.109(3) 0.161(6) 0.009(4) -0.030(3) -0.0180(17)
C13D 0.0849(18) 0.1059(16) 0.152(8) 0.003(3) -0.027(3) -0.0151(14)
C14D 0.0834(13) 0.0941(16) 0.156(7) -0.010(3) -0.026(2) -0.0081(11)
C15D 0.0845(15) 0.0939(17) 0.204(16) -0.007(3) -0.025(3) -0.0076(11)
C16D 0.0833(14) 0.0935(17) 0.153(11) -0.005(4) -0.021(3) -0.0061(12)
C17D 0.0752(11) 0.0928(16) 0.124(8) -0.001(3) -0.001(2) -0.0080(10)
C18D 0.0750(13) 0.0934(17) 0.224(15) -0.009(4) -0.013(3) -0.0079(12)
C19D 0.0825(15) 0.0943(16) 0.303(17) -0.004(3) -0.039(4) -0.0082(12)
C20D 0.0739(11) 0.0911(16) 0.132(8) -0.006(3) 0.0005(19) -0.0057(10)
C21D 0.0729(9) 0.0885(15) 0.077(6) 0.006(3) 0.0037(16) -0.0063(9)
N4D 0.0725(9) 0.0882(10) 0.072(2) 0.0049(13) 0.0049(13) -0.0058(8)
C22D 0.0737(10) 0.0907(12) 0.091(7) 0.000(2) 0.0057(15) -0.0047(8)
C23D 0.0757(12) 0.0947(15) 0.144(11) -0.015(4) 0.005(2) -0.0044(10)
C24D 0.0770(13) 0.106(2) 0.210(13) -0.041(5) 0.006(2) -0.0070(11)
C25D 0.0730(9) 0.0919(12) 0.085(7) -0.0005(19) 0.0075(14) -0.0044(8)
N5D 0.0711(8) 0.0915(11) 0.0750(19) 0.0016(16) 0.0096(10) -0.0048(7)
C26D 0.0710(9) 0.0928(13) 0.076(7) 0.000(2) 0.0103(14) -0.0048(8)
C27D 0.0725(14) 0.0939(14) 0.086(7) -0.002(2) 0.011(2) -0.0060(10)
C28D 0.0724(14) 0.0950(18) 0.079(7) -0.007(3) 0.011(2) -0.0055(11)
C29D 0.0749(15) 0.096(2) 0.141(10) -0.010(4) 0.003(3) -0.0037(12)
C30D 0.0730(9) 0.0956(18) 0.151(12) -0.012(4) 0.003(2) -0.0022(10)
C31D 0.0722(8) 0.0942(13) 0.096(7) -0.003(2) 0.0102(14) -0.0036(8)
N26D 0.0735(10) 0.0937(12) 0.132(8) -0.007(2) 0.0070(16) -0.0033(8)
C32D 0.077(2) 0.0940(13) 0.166(14) -0.006(3) 0.006(5) -0.0020(11)
N1E 0.0859(13) 0.101(2) 0.0995(10) -0.0188(14) -0.0088(8) -0.0102(17)
C1E 0.0899(14) 0.123(9) 0.0996(10) -0.0204(17) -0.0094(9) -0.004(2)
C2E 0.0918(16) 0.146(11) 0.1004(15) -0.019(3) -0.0106(12) 0.000(3)
C3E 0.096(2) 0.187(15) 0.1008(15) -0.015(4) -0.0098(14) 0.008(4)
C4E 0.096(3) 0.122(9) 0.0997(15) -0.024(3) -0.0104(13) -0.004(4)
C5E 0.097(2) 0.163(12) 0.1002(11) -0.016(2) -0.0072(12) 0.006(4)
C6E 0.0923(16) 0.154(11) 0.1002(11) -0.017(2) -0.0074(10) 0.002(3)
N2E 0.0915(14) 0.165(9) 0.1007(12) -0.015(2) -0.0063(10) 0.005(2)
C7E 0.0921(15) 0.219(18) 0.100(3) -0.011(6) -0.0053(16) 0.007(3)
C8E 0.0879(14) 0.142(10) 0.1005(11) -0.0157(19) -0.0074(9) -0.001(3)
C9E 0.0860(12) 0.139(7) 0.1008(12) -0.016(2) -0.0069(10) 0.001(2)
N3E 0.0809(9) 0.102(2) 0.0998(11) -0.0109(19) -0.0071(9) -0.0088(11)
C10E 0.0827(14) 0.095(7) 0.0999(11) -0.012(2) -0.0075(10) -0.003(2)
C11E 0.0827(15) 0.137(8) 0.0996(13) -0.011(2) -0.0068(10) 0.001(2)
C12E 0.0840(15) 0.124(10) 0.1004(14) -0.009(3) -0.0054(11) 0.000(3)
C13E 0.0851(12) 0.139(10) 0.1002(14) -0.010(3) -0.0049(11) 0.001(2)
C14E 0.082(2) 0.137(8) 0.0999(14) -0.009(2) -0.0066(11) 0.001(3)
C15E 0.170(6) 0.444(19) 0.1179(16) 0.061(5) -0.040(3) -0.159(11)
C16E 0.136(5) 0.363(16) 0.1140(15) 0.045(4) -0.028(2) -0.108(9)
C17E 0.083(3) 0.197(10) 0.1088(14) 0.015(2) -0.0115(12) -0.014(4)
C18E 0.163(6) 0.428(19) 0.1091(16) 0.050(4) -0.036(2) -0.152(10)
C19E 0.224(7) 0.58(2) 0.1154(17) 0.077(5) -0.056(3) -0.247(11)
C20E 0.0811(17) 0.148(9) 0.1085(13) 0.015(2) -0.0105(11) -0.007(3)
C21E 0.0791(16) 0.095(7) 0.1084(12) 0.019(2) -0.0112(10) 0.003(3)
N4E 0.0794(11) 0.106(2) 0.1089(12) 0.0215(15) -0.0111(9) 0.0010(13)
C22E 0.0822(13) 0.128(7) 0.1110(14) 0.025(2) -0.0112(10) -0.006(2)
C23E 0.0812(12) 0.141(10) 0.1101(16) 0.021(3) -0.0099(12) -0.004(2)
C24E 0.0805(15) 0.134(10) 0.1097(15) 0.019(3) -0.0102(12) -0.003(2)
C25E 0.0826(14) 0.122(7) 0.1106(13) 0.026(2) -0.0107(10) -0.005(2)
N5E 0.0817(13) 0.099(2) 0.1086(12) 0.0224(15) -0.0100(8) -0.0005(15)
C26E 0.0837(16) 0.109(8) 0.1088(13) 0.024(2) -0.0102(10) -0.002(3)
C27E 0.0890(19) 0.158(12) 0.1115(19) 0.036(4) -0.0144(17) -0.017(4)
C28E 0.093(2) 0.189(13) 0.1138(19) 0.045(4) -0.0159(18) -0.024(4)
C29E 0.085(2) 0.096(8) 0.1090(19) 0.021(3) -0.0080(16) 0.003(3)
C30E 0.085(2) 0.102(8) 0.1096(16) 0.022(3) -0.0077(13) 0.002(3)
C31E 0.0844(16) 0.111(8) 0.1102(14) 0.025(2) -0.0092(11) -0.003(3)
N6E 0.0823(15) 0.109(6) 0.1104(15) 0.023(2) -0.0084(11) -0.001(2)
C32E 0.103(3) 0.199(12) 0.117(5) 0.044(6) -0.018(3) -0.044(6)

loop_
_atom_type_symbol
_atom_type_description
_atom_type_scat_dispersion_real
_atom_type_scat_dispersion_imag
_atom_type_scat_source
C C 0.0181 0.0091 'International Tables Vol C Tables 4.2.6.8 and 6.1.1.4'
H H 0.0000 0.0000 'International Tables Vol C Tables 4.2.6.8 and 6.1.1.4'
Fe Fe -1.1336 3.1974 'International Tables Vol C Tables 4.2.6.8 and 6.1.1.4'
N N 0.0311 0.0180 'International Tables Vol C Tables 4.2.6.8 and 6.1.1.4'
O O 0.0492 0.0322 'International Tables Vol C Tables 4.2.6.8 and 6.1.1.4'
F F 0.0727 0.0534 'International Tables Vol C Tables 4.2.6.8 and 6.1.1.4'
S S 0.3331 0.5567 'International Tables Vol C Tables 4.2.6.8 and 6.1.1.4'

loop_
_citation_id
_citation_doi
_citation_year
1 10.26434/chemrxiv-2022-xcvxb 2022

loop_
_geom_angle_atom_site_label_1
_geom_angle_atom_site_label_2
_geom_angle_atom_site_label_3
_geom_angle
_geom_angle_site_symmetry_1
_geom_angle_site_symmetry_3
_geom_angle_publ_flag
N1 Fe1 N1A 92.4(4) . . ?
N1 Fe1 N3A 82.5(4) . . ?
N1 Fe1 N3B 171.9(4) . . ?
N3 Fe1 N1 82.3(3) . . ?
N3 Fe1 N1A 166.6(4) . . ?
N3 Fe1 N3A 89.9(4) . . ?
N3 Fe1 N3B 93.3(4) . . ?
N1A Fe1 N3A 77.1(3) . . ?
N1A Fe1 N3B 90.5(4) . . ?
N1B Fe1 N1 103.5(4) . . ?
N1B Fe1 N3 92.9(4) . . ?
N1B Fe1 N1A 100.4(4) . . ?
N1B Fe1 N3A 173.7(4) . . ?
N1B Fe1 N3B 83.4(4) . . ?
N3B Fe1 N3A 90.8(4) . . ?
N4 Fe2 N1C 169.0(5) . . ?
N4 Fe2 N3C 92.5(4) . . ?
N4 Fe2 N4E 91.4(4) . . ?
N5 Fe2 N4 81.4(4) . . ?
N5 Fe2 N1C 96.0(4) . . ?
N5 Fe2 N3C 87.7(5) . . ?
N5 Fe2 N4E 171.9(4) . . ?
N1C Fe2 N3C 76.7(4) . . ?
N1C Fe2 N4E 90.4(4) . . ?
N4E Fe2 N3C 88.8(4) . . ?
N5E Fe2 N4 92.0(5) . . ?
N5E Fe2 N5 103.2(5) . . ?
N5E Fe2 N1C 99.0(5) . . ?
N5E Fe2 N3C 168.8(5) . . ?
N5E Fe2 N4E 80.8(4) . . ?
N4A Fe3 N5A 82.9(4) . . ?
N4A Fe3 N1D 92.6(5) . . ?
N4A Fe3 N3D 99.5(4) . . ?
N4A Fe3 N1E 179.1(4) . . ?
N4A Fe3 N3E 101.8(4) . . ?
N5A Fe3 N1D 94.1(4) . . ?
N5A Fe3 N3D 173.3(4) . . ?
N5A Fe3 N1E 97.8(4) . . ?
N5A Fe3 N3E 95.2(4) . . ?
N1D Fe3 N1E 88.0(4) . . ?
N3D Fe3 N1D 79.6(4) . . ?
N3D Fe3 N1E 79.9(4) . . ?
N3E Fe3 N1D 163.7(5) . . ?
N3E Fe3 N3D 90.5(4) . . ?
N3E Fe3 N1E 77.5(4) . . ?
N4B Fe4 N5B 76.2(3) . . ?
N4B Fe4 N5D 165.5(4) . . ?
N4C Fe4 N4B 100.9(4) . . ?
N4C Fe4 N5B 175.3(4) . . ?
N4C Fe4 N5C 84.8(4) . . ?
N4C Fe4 N4D 95.3(4) . . ?
N4C Fe4 N5D 90.8(4) . . ?
N5C Fe4 N4B 93.7(4) . . ?
N5C Fe4 N5B 91.7(4) . . ?
N5C Fe4 N4D 174.3(4) . . ?
N5C Fe4 N5D 96.1(4) . . ?
N4D Fe4 N4B 91.9(4) . . ?
N4D Fe4 N5B 88.6(4) . . ?
N4D Fe4 N5D 78.2(3) . . ?
N5D Fe4 N5B 92.7(4) . . ?
C1 N1 Fe1 139.0(7) . . ?
C8 N1 Fe1 111.9(6) . . ?
C8 N1 C1 109.0(8) . . ?
N1 C1 C2 133.5(9) . . ?
N1 C1 C6 106.9(8) . . ?
C2 C1 C6 119.6(9) . . ?
C1 C2 H2 120.3 . . ?
C1 C2 C3 119.4(10) . . ?
C3 C2 H2 120.3 . . ?
C2 C3 H3 120.5 . . ?
C2 C3 C4 119.0(10) . . ?
C4 C3 H3 120.5 . . ?
C3 C4 H4 118.6 . . ?
C5 C4 C3 122.7(10) . . ?
C5 C4 H4 118.6 . . ?
C4 C5 H5 121.9 . . ?
C4 C5 C6 116.2(10) . . ?
C6 C5 H5 121.9 . . ?
C5 C6 C1 122.6(9) . . ?
N2 C6 C1 107.6(8) . . ?
N2 C6 C5 129.7(9) . . ?
C6 N2 C7 128.5(9) . . ?
C6 N2 C8 107.1(8) . . ?
C8 N2 C7 124.1(9) . . ?
N2 C7 H7A 142.2 . . ?
N2 C7 H7B 91.7 . . ?
N2 C7 H7C 91.2 . . ?
H7A C7 H7B 109.6 . . ?
H7A C7 H7C 109.5 . . ?
H7B C7 H7C 109.3 . . ?
N1 C8 N2 109.3(8) . . ?
N1 C8 C9 119.0(8) . . ?
N2 C8 C9 130.7(9) . . ?
N3 C9 C8 111.6(9) . . ?
N3 C9 C13 119.5(9) . . ?
C13 C9 C8 128.7(9) . . ?
C9 N3 Fe1 114.6(6) . . ?
C10 N3 Fe1 126.8(7) . . ?
C10 N3 C9 118.5(9) . . ?
N3 C10 H10 118.4 . . ?
N3 C10 C11 123.2(9) . . ?
C11 C10 H10 118.4 . . ?
C10 C11 C14 117.3(9) . . ?
C12 C11 C10 112.5(10) . . ?
C12 C11 C14 121.7(11) . . ?
C11 C12 H12 117.6 . . ?
C11 C12 C13 124.7(12) . . ?
C13 C12 H12 117.6 . . ?
C9 C13 C12 117.8(10) . . ?
C9 C13 H13 121.1 . . ?
C12 C13 H13 121.1 . . ?
C15 C14 C11 116.1(10) . . ?
C19 C14 C11 127.0(10) . . ?
C19 C14 C15 115.2(9) . . ?
C14 C15 H15 119.8 . . ?
C16 C15 C14 120.5(10) . . ?
C16 C15 H15 119.8 . . ?
C15 C16 H16 120.2 . . ?
C17 C16 C15 119.6(10) . . ?
C17 C16 H16 120.2 . . ?
C16 C17 C18 123.6(10) . . ?
C16 C17 C20 119.5(10) . . ?
C18 C17 C20 116.8(10) . . ?
C17 C18 H18 121.4 . . ?
C17 C18 C19 117.2(11) . . ?
C19 C18 H18 121.4 . . ?
C14 C19 C18 122.4(11) . . ?
C14 C19 H19 118.8 . . ?
C18 C19 H19 118.8 . . ?
C21 C20 C17 124.7(11) . . ?
C21 C20 C24 112.7(10) . . ?
C24 C20 C17 122.4(11) . . ?
C20 C21 H21 116.8 . . ?
N4 C21 C20 126.3(12) . . ?
N4 C21 H21 116.8 . . ?
C21 N4 Fe2 128.3(9) . . ?
C21 N4 C22 119.0(11) . . ?
C22 N4 Fe2 112.3(7) . . ?
N4 C22 C23 119.1(10) . . ?
N4 C22 C25 116.9(11) . . ?
C23 C22 C25 123.1(11) . . ?
C22 C23 H23 120.0 . . ?
C24 C23 C22 119.9(13) . . ?
C24 C23 H23 120.0 . . ?
C20 C24 H24 119.2 . . ?
C23 C24 C20 121.6(13) . . ?
C23 C24 H24 119.2 . . ?
N5 C25 C22 112.6(10) . . ?
N5 C25 N6 112.8(9) . . ?
N6 C25 C22 134.4(11) . . ?
C25 N5 Fe2 116.0(7) . . ?
C25 N5 C26 107.4(9) . . ?
C26 N5 Fe2 136.5(8) . . ?
C27 C26 N5 132.7(11) . . ?
C27 C26 C31 124.3(10) . . ?
C31 C26 N5 102.8(9) . . ?
C26 C27 H27 122.3 . . ?
C26 C27 C28 115.3(12) . . ?
C28 C27 H27 122.3 . . ?
C27 C28 H28 121.9 . . ?
C29 C28 C27 116.2(13) . . ?
C29 C28 H28 121.9 . . ?
C28 C29 H29 112.1 . . ?
C28 C29 C30 135.7(13) . . ?
C30 C29 H29 112.1 . . ?
C29 C30 H30 125.5 . . ?
C29 C30 C31 109.0(12) . . ?
C31 C30 H30 125.5 . . ?
C26 C31 C30 118.4(11) . . ?
N6 C31 C26 109.0(9) . . ?
N6 C31 C30 132.3(12) . . ?
C25 N6 C31 108.0(10) . . ?
C25 N6 C32 127.2(10) . . ?
C31 N6 C32 124.7(9) . . ?
N6 C32 H32A 117.7 . . ?
N6 C32 H32B 103.0 . . ?
N6 C32 H32C 107.3 . . ?
H32A C32 H32B 109.4 . . ?
H32A C32 H32C 109.5 . . ?
H32B C32 H32C 109.5 . . ?
C1A N1A Fe1 135.4(6) . . ?
C1A N1A C8A 107.8(7) . . ?
C8A N1A Fe1 116.8(7) . . ?
N1A C1A C6A 107.0(6) . . ?
C2A C1A N1A 135.1(5) . . ?
C2A C1A C6A 117.5(4) . . ?
C1A C2A H2A 118.7 . . ?
C1A C2A C3A 122.7(2) . . ?
C3A C2A H2A 118.7 . . ?
C2A C3A H3A 120.5 . . ?
C2A C3A C4A 119.1(5) . . ?
C4A C3A H3A 120.5 . . ?
C3A C4A H4A 120.1 . . ?
C5A C4A C3A 119.8(7) . . ?
C5A C4A H4A 120.1 . . ?
C4A C5A H5A 121.3 . . ?
C4A C5A C6A 117.4(7) . . ?
C6A C5A H5A 121.3 . . ?
C1A C6A C5A 123.6(8) . . ?
N2A C6A C1A 110.8(7) . . ?
N2A C6A C5A 124.2(8) . . ?
C6A N2A C7A 127.1(10) . . ?
C6A N2A C8A 102.2(9) . . ?
C8A N2A C7A 129.5(11) . . ?
N2A C7A H7AA 95.9 . . ?
N2A C7A H7AB 121.2 . . ?
N2A C7A H7AC 110.3 . . ?
H7AA C7A H7AB 109.4 . . ?
H7AA C7A H7AC 109.5 . . ?
H7AB C7A H7AC 109.4 . . ?
N1A C8A N2A 110.1(9) . . ?
N1A C8A C9A 119.2(9) . . ?
N2A C8A C9A 128.2(10) . . ?
N3A C9A C8A 107.4(9) . . ?
N3A C9A C13A 121.9(10) . . ?
C13A C9A C8A 127.2(10) . . ?
C9A N3A Fe1 117.4(7) . . ?
C10A N3A Fe1 126.9(7) . . ?
C10A N3A C9A 115.3(9) . . ?
N3A C10A H10A 118.0 . . ?
N3A C10A C11A 123.9(10) . . ?
C11A C10A H10A 118.0 . . ?
C10A C11A C14A 120.2(9) . . ?
C12A C11A C10A 117.7(10) . . ?
C12A C11A C14A 121.7(10) . . ?
C11A C12A H12A 118.6 . . ?
C11A C12A C13A 122.8(11) . . ?
C13A C12A H12A 118.6 . . ?
C9A C13A H13A 121.8 . . ?
C12A C13A C9A 116.3(11) . . ?
C12A C13A H13A 121.8 . . ?
C15A C14A C11A 122.7(9) . . ?
C19A C14A C11A 121.9(9) . . ?
C19A C14A C15A 115.3(9) . . ?
C14A C15A H15A 119.9 . . ?
C16A C15A C14A 120.3(10) . . ?
C16A C15A H15A 119.9 . . ?
C15A C16A H16A 118.9 . . ?
C17A C16A C15A 122.2(11) . . ?
C17A C16A H16A 118.9 . . ?
C16A C17A C18A 121.9(10) . . ?
C16A C17A C20A 120.4(10) . . ?
C18A C17A C20A 117.7(9) . . ?
C17A C18A H18A 120.7 . . ?
C17A C18A C19A 118.7(10) . . ?
C19A C18A H18A 120.7 . . ?
C14A C19A C18A 121.5(10) . . ?
C14A C19A H19A 119.3 . . ?
C18A C19A H19A 119.3 . . ?
C21A C20A C17A 121.9(10) . . ?
C21A C20A C24A 114.0(10) . . ?
C24A C20A C17A 122.7(10) . . ?
C20A C21A H21A 118.0 . . ?
N4A C21A C20A 123.9(11) . . ?
N4A C21A H21A 118.0 . . ?
C21A N4A Fe3 123.2(8) . . ?
C21A N4A C22A 122.9(10) . . ?
C22A N4A Fe3 113.2(7) . . ?
N4A C22A C23A 116.3(10) . . ?
N4A C22A C25A 113.6(10) . . ?
C23A C22A C25A 130.2(11) . . ?
C22A C23A H23A 119.0 . . ?
C24A C23A C22A 121.9(12) . . ?
C24A C23A H23A 119.0 . . ?
C20A C24A H24A 119.8 . . ?
C23A C24A C20A 120.5(12) . . ?
C23A C24A H24A 119.8 . . ?
N5A C25A C22A 116.7(10) . . ?
N5A C25A N6A 111.5(10) . . ?
N6A C25A C22A 131.7(11) . . ?
C25A N5A Fe3 112.4(7) . . ?
C25A N5A C26A 108.2(9) . . ?
C26A N5A Fe3 139.4(8) . . ?
C27A C26A N5A 131.8(11) . . ?
C27A C26A C31A 124.7(11) . . ?
C31A C26A N5A 103.1(9) . . ?
C26A C27A H27A 122.5 . . ?
C26A C27A C28A 115.0(13) . . ?
C28A C27A H27A 122.5 . . ?
C27A C28A H28A 121.4 . . ?
C29A C28A C27A 117.2(14) . . ?
C29A C28A H28A 121.4 . . ?
C28A C29A H29A 114.4 . . ?
C28A C29A C30A 131.2(15) . . ?
C30A C29A H29A 114.4 . . ?
C29A C30A H30A 124.3 . . ?
C31A C30A C29A 111.3(12) . . ?
C31A C30A H30A 124.3 . . ?
C30A C31A C26A 117.5(11) . . ?
N6A C31A C26A 108.2(10) . . ?
N6A C31A C30A 133.3(12) . . ?
C25A N6A C31A 108.8(10) . . ?
C25A N6A C32A 124.5(11) . . ?
C31A N6A C32A 125.3(10) . . ?
N6A C32A H32D 105.3 . . ?
N6A C32A H32E 104.4 . . ?
N6A C32A H32F 118.4 . . ?
H32D C32A H32E 109.4 . . ?
H32D C32A H32F 109.5 . . ?
H32E C32A H32F 109.6 . . ?
C1B N1B Fe1 140.0(7) . . ?
C1B N1B C8B 106.8(8) . . ?
C8B N1B Fe1 113.2(7) . . ?
N1B C1B C2B 132.3(10) . . ?
N1B C1B C6B 109.5(8) . . ?
C2B C1B C6B 118.2(9) . . ?
C1B C2B H2B 120.7 . . ?
C3B C2B C1B 118.6(10) . . ?
C3B C2B H2B 120.7 . . ?
C2B C3B H3B 119.5 . . ?
C2B C3B C4B 121.0(11) . . ?
C4B C3B H3B 119.5 . . ?
C3B C4B H4B 119.2 . . ?
C5B C4B C3B 121.6(12) . . ?
C5B C4B H4B 119.2 . . ?
C4B C5B H5B 121.4 . . ?
C4B C5B C6B 117.2(12) . . ?
C6B C5B H5B 121.4 . . ?
C1B C6B C5B 123.3(10) . . ?
N2B C6B C1B 106.9(9) . . ?
N2B C6B C5B 129.6(11) . . ?
C6B N2B C7B 126.9(11) . . ?
C6B N2B C8B 107.3(9) . . ?
C8B N2B C7B 125.7(10) . . ?
N2B C7B H7BA 111.0 . . ?
N2B C7B H7BB 120.3 . . ?
N2B C7B H7BC 96.3 . . ?
H7BA C7B H7BB 109.4 . . ?
H7BA C7B H7BC 109.5 . . ?
H7BB C7B H7BC 109.4 . . ?
N1B C8B N2B 109.1(8) . . ?
N1B C8B C9B 119.3(10) . . ?
N2B C8B C9B 131.6(10) . . ?
N3B C9B C8B 110.2(9) . . ?
N3B C9B C13B 116.4(10) . . ?
C13B C9B C8B 131.5(11) . . ?
C9B N3B Fe1 113.2(7) . . ?
C9B N3B C10B 120.5(9) . . ?
C10B N3B Fe1 126.1(7) . . ?
N3B C10B H10B 118.6 . . ?
N3B C10B C11B 122.8(10) . . ?
C11B C10B H10B 118.6 . . ?
C10B C11B C14B 125.8(10) . . ?
C12B C11B C10B 114.4(10) . . ?
C12B C11B C14B 119.6(10) . . ?
C11B C12B H12B 118.5 . . ?
C11B C12B C13B 122.9(11) . . ?
C13B C12B H12B 118.5 . . ?
C9B C13B C12B 120.6(12) . . ?
C9B C13B H13B 119.7 . . ?
C12B C13B H13B 119.7 . . ?
C15B C14B C11B 122.6(10) . . ?
C19B C14B C11B 121.1(11) . . ?
C19B C14B C15B 116.2(11) . . ?
C14B C15B H15B 119.8 . . ?
C16B C15B C14B 120.3(12) . . ?
C16B C15B H15B 119.8 . . ?
C15B C16B H16B 121.3 . . ?
C17B C16B C15B 117.4(14) . . ?
C17B C16B H16B 121.3 . . ?
C16B C17B C18B 117.3(12) . . ?
C16B C17B C20B 123.9(12) . . ?
C18B C17B C20B 117.8(11) . . ?
C17B C18B H18B 118.3 . . ?
C17B C18B C19B 123.3(12) . . ?
C19B C18B H18B 118.3 . . ?
C14B C19B C18B 116.6(12) . . ?
C14B C19B H19B 121.7 . . ?
C18B C19B H19B 121.7 . . ?
C21B C20B C17B 124.3(11) . . ?
C21B C20B C24B 117.2(10) . . ?
C24B C20B C17B 118.5(10) . . ?
C20B C21B H21B 117.6 . . ?
N4B C21B C20B 124.7(11) . . ?
N4B C21B H21B 117.6 . . ?
C21B N4B Fe4 121.8(8) . . ?
C21B N4B C22B 118.8(9) . . ?
C22B N4B Fe4 119.3(7) . . ?
N4B C22B C23B 117.4(10) . . ?
N4B C22B C25B 113.8(9) . . ?
C23B C22B C25B 126.5(11) . . ?
C22B C23B H23B 117.0 . . ?
C24B C23B C22B 126.0(12) . . ?
C24B C23B H23B 117.0 . . ?
C20B C24B H24B 122.5 . . ?
C23B C24B C20B 115.1(11) . . ?
C23B C24B H24B 122.5 . . ?
N5B C25B C22B 113.4(9) . . ?
N6B C25B C22B 130.7(9) . . ?
N6B C25B N5B 114.3(8) . . ?
C25B N5B Fe4 116.7(7) . . ?
C25B N5B C26B 103.2(8) . . ?
C26B N5B Fe4 139.7(6) . . ?
C27B C26B N5B 130.7(10) . . ?
C27B C26B C31B 123.8(10) . . ?
C31B C26B N5B 105.1(8) . . ?
C26B C27B H27B 123.1 . . ?
C26B C27B C28B 113.7(10) . . ?
C28B C27B H27B 123.1 . . ?
C27B C28B H28B 119.3 . . ?
C29B C28B C27B 121.5(12) . . ?
C29B C28B H28B 119.3 . . ?
C28B C29B H29B 114.0 . . ?
C28B C29B C30B 131.9(12) . . ?
C30B C29B H29B 114.0 . . ?
C29B C30B H30B 125.9 . . ?
C29B C30B C31B 108.2(10) . . ?
C31B C30B H30B 125.9 . . ?
C26B C31B C30B 120.6(9) . . ?
N6B C31B C26B 108.4(9) . . ?
N6B C31B C30B 130.9(10) . . ?
C25B N6B C31B 107.4(9) . . ?
C25B N6B C32B 131.8(10) . . ?
C31B N6B C32B 120.8(10) . . ?
N6B C32B H32G 117.4 . . ?
N6B C32B H32H 108.1 . . ?
N6B C32B H32I 102.7 . . ?
H32G C32B H32H 109.3 . . ?
H32G C32B H32I 109.5 . . ?
H32H C32B H32I 109.5 . . ?
C1C N1C Fe2 134.5(9) . . ?
C8C N1C Fe2 116.9(8) . . ?
C8C N1C C1C 107.9(9) . . ?
N1C C1C C6C 105.8(10) . . ?
C2C C1C N1C 133.5(12) . . ?
C2C C1C C6C 120.7(11) . . ?
C1C C2C H2C 122.1 . . ?
C1C C2C C3C 115.9(13) . . ?
C3C C2C H2C 122.1 . . ?
C2C C3C H3C 118.5 . . ?
C2C C3C C4C 123.0(13) . . ?
C4C C3C H3C 118.5 . . ?
C3C C4C H4C 120.8 . . ?
C5C C4C C3C 118.4(13) . . ?
C5C C4C H4C 120.8 . . ?
C4C C5C H5C 121.3 . . ?
C4C C5C C6C 117.5(14) . . ?
C6C C5C H5C 121.3 . . ?
C1C C6C C5C 122.9(12) . . ?
N2C C6C C1C 110.7(10) . . ?
N2C C6C C5C 126.3(12) . . ?
C6C N2C C7C 128.5(11) . . ?
C6C N2C C8C 105.0(10) . . ?
C8C N2C C7C 126.5(10) . . ?
N2C C7C H7CA 111.4 . . ?
N2C C7C H7CB 113.3 . . ?
N2C C7C H7CC 103.6 . . ?
H7CA C7C H7CB 109.4 . . ?
H7CA C7C H7CC 109.5 . . ?
H7CB C7C H7CC 109.5 . . ?
N1C C8C N2C 110.2(10) . . ?
N1C C8C C9C 117.7(11) . . ?
N2C C8C C9C 131.6(11) . . ?
N3C C9C C8C 109.3(10) . . ?
N3C C9C C13C 123.6(11) . . ?
C13C C9C C8C 126.6(12) . . ?
C9C N3C Fe2 117.8(8) . . ?
C10C N3C Fe2 125.5(8) . . ?
C10C N3C C9C 115.8(10) . . ?
N3C C10C H10C 118.1 . . ?
N3C C10C C11C 123.7(11) . . ?
C11C C10C H10C 118.1 . . ?
C10C C11C C14C 121.5(11) . . ?
C12C C11C C10C 117.0(11) . . ?
C12C C11C C14C 121.4(11) . . ?
C11C C12C H12C 119.3 . . ?
C11C C12C C13C 121.4(13) . . ?
C13C C12C H12C 119.3 . . ?
C9C C13C C12C 118.1(12) . . ?
C9C C13C H13C 121.0 . . ?
C12C C13C H13C 121.0 . . ?
C15C C14C C11C 121.4(10) . . ?
C19C C14C C11C 122.1(11) . . ?
C19C C14C C15C 116.6(10) . . ?
C14C C15C H15C 121.1 . . ?
C16C C15C C14C 117.8(11) . . ?
C16C C15C H15C 121.1 . . ?
C15C C16C H16C 117.0 . . ?
C17C C16C C15C 126.0(12) . . ?
C17C C16C H16C 117.0 . . ?
C16C C17C C18C 118.9(11) . . ?
C16C C17C C20C 124.3(11) . . ?
C18C C17C C20C 116.6(10) . . ?
C17C C18C H18C 121.1 . . ?
C17C C18C C19C 117.8(11) . . ?
C19C C18C H18C 121.1 . . ?
C14C C19C C18C 122.5(11) . . ?
C14C C19C H19C 118.7 . . ?
C18C C19C H19C 118.7 . . ?
C21C C20C C17C 121.1(10) . . ?
C21C C20C C24C 114.7(10) . . ?
C24C C20C C17C 124.2(10) . . ?
C20C C21C H21C 117.9 . . ?
N4C C21C C20C 124.2(10) . . ?
N4C C21C H21C 117.9 . . ?
C21C N4C Fe4 124.7(8) . . ?
C22C N4C Fe4 113.8(7) . . ?
C22C N4C C21C 121.3(10) . . ?
N4C C22C C23C 119.3(10) . . ?
N4C C22C C25C 115.3(10) . . ?
C23C C22C C25C 125.2(10) . . ?
C22C C23C H23C 118.7 . . ?
C24C C23C C22C 122.6(11) . . ?
C24C C23C H23C 118.7 . . ?
C20C C24C H24C 121.1 . . ?
C23C C24C C20C 117.8(11) . . ?
C23C C24C H24C 121.1 . . ?
N5C C25C C22C 114.0(9) . . ?
N6C C25C C22C 130.9(10) . . ?
N6C C25C N5C 114.7(9) . . ?
C25C N5C Fe4 110.7(7) . . ?
C25C N5C C26C 103.5(8) . . ?
C26C N5C Fe4 144.8(7) . . ?
C27C C26C N5C 128.2(10) . . ?
C27C C26C C31C 123.8(10) . . ?
C31C C26C N5C 107.6(9) . . ?
C26C C27C H27C 122.8 . . ?
C26C C27C C28C 114.3(11) . . ?
C28C C27C H27C 122.8 . . ?
C27C C28C H28C 120.4 . . ?
C29C C28C C27C 119.2(13) . . ?
C29C C28C H28C 120.4 . . ?
C28C C29C H29C 114.2 . . ?
C28C C29C C30C 131.6(14) . . ?
C30C C29C H29C 114.2 . . ?
C29C C30C H30C 124.9 . . ?
C29C C30C C31C 110.3(11) . . ?
C31C C30C H30C 124.9 . . ?
C26C C31C C30C 119.3(10) . . ?
N6C C31C C26C 107.0(9) . . ?
N6C C31C C30C 133.7(11) . . ?
C25C N6C C31C 106.8(10) . . ?
C25C N6C C32C 126.9(11) . . ?
C31C N6C C32C 125.7(11) . . ?
N6C C32C H32J 103.2 . . ?
N6C C32C H32K 110.6 . . ?
N6C C32C H32L 114.2 . . ?
H32J C32C H32K 109.6 . . ?
H32J C32C H32L 109.5 . . ?
H32K C32C H32L 109.5 . . ?
C1D N1D Fe3 137.2(8) . . ?
C8D N1D Fe3 112.6(7) . . ?
C8D N1D C1D 109.9(9) . . ?
N1D C1D C2D 135.8(11) . . ?
N1D C1D C6D 103.9(9) . . ?
C2D C1D C6D 120.1(10) . . ?
C1D C2D H2D 120.7 . . ?
C1D C2D C3D 118.7(11) . . ?
C3D C2D H2D 120.7 . . ?
C2D C3D H3D 120.9 . . ?
C2D C3D C4D 118.3(11) . . ?
C4D C3D H3D 120.9 . . ?
C3D C4D H4D 117.9 . . ?
C5D C4D C3D 124.1(12) . . ?
C5D C4D H4D 117.9 . . ?
C4D C5D H5D 122.1 . . ?
C4D C5D C6D 115.8(12) . . ?
C6D C5D H5D 122.1 . . ?
C5D C6D C1D 122.4(10) . . ?
N2D C6D C1D 110.3(9) . . ?
N2D C6D C5D 127.2(11) . . ?
C6D N2D C7D 125.5(10) . . ?
C6D N2D C8D 105.9(10) . . ?
C8D N2D C7D 127.5(10) . . ?
N2D C7D H7DA 99.2 . . ?
N2D C7D H7DB 101.6 . . ?
N2D C7D H7DC 126.4 . . ?
H7DA C7D H7DB 109.5 . . ?
H7DA C7D H7DC 109.4 . . ?
H7DB C7D H7DC 109.5 . . ?
N1D C8D N2D 109.8(9) . . ?
N1D C8D C9D 119.7(10) . . ?
N2D C8D C9D 130.4(11) . . ?
N3D C9D C8D 109.9(10) . . ?
C13D C9D C8D 128.8(11) . . ?
C13D C9D N3D 121.1(10) . . ?
C9D N3D Fe3 118.0(7) . . ?
C10D N3D Fe3 123.9(8) . . ?
C10D N3D C9D 117.9(10) . . ?
N3D C10D H10D 118.7 . . ?
N3D C10D C11D 122.7(11) . . ?
C11D C10D H10D 118.7 . . ?
C10D C11D C14D 118.3(10) . . ?
C12D C11D C10D 112.3(11) . . ?
C12D C11D C14D 120.3(12) . . ?
C11D C12D H12D 121.5 . . ?
C11D C12D C13D 117.1(13) . . ?
C13D C12D H12D 121.5 . . ?
C9D C13D C12D 115.9(12) . . ?
C9D C13D H13D 122.1 . . ?
C12D C13D H13D 122.1 . . ?
C15D C14D C11D 121.3(11) . . ?
C19D C14D C11D 125.8(11) . . ?
C19D C14D C15D 111.8(10) . . ?
C14D C15D H15D 119.2 . . ?
C16D C15D C14D 121.6(11) . . ?
C16D C15D H15D 119.2 . . ?
C15D C16D H16D 119.4 . . ?
C17D C16D C15D 121.3(12) . . ?
C17D C16D H16D 119.4 . . ?
C16D C17D C18D 120.1(11) . . ?
C16D C17D C20D 121.9(10) . . ?
C18D C17D C20D 117.1(10) . . ?
C17D C18D H18D 121.2 . . ?
C17D C18D C19D 117.6(12) . . ?
C19D C18D H18D 121.2 . . ?
C14D C19D C18D 123.2(13) . . ?
C14D C19D H19D 118.4 . . ?
C18D C19D H19D 118.4 . . ?
C21D C20D C17D 122.4(10) . . ?
C21D C20D C24D 115.8(10) . . ?
C24D C20D C17D 120.3(10) . . ?
C20D C21D H21D 117.9 . . ?
N4D C21D C20D 124.2(10) . . ?
N4D C21D H21D 117.9 . . ?
C21D N4D Fe4 124.9(7) . . ?
C21D N4D C22D 118.1(9) . . ?
C22D N4D Fe4 116.8(6) . . ?
N4D C22D C23D 121.9(9) . . ?
N4D C22D C25D 113.6(9) . . ?
C23D C22D C25D 124.0(9) . . ?
C22D C23D H23D 120.8 . . ?
C24D C23D C22D 118.3(11) . . ?
C24D C23D H23D 120.8 . . ?
C20D C24D H24D 119.7 . . ?
C23D C24D C20D 120.6(12) . . ?
C23D C24D H24D 119.7 . . ?
N5D C25D C22D 113.0(8) . . ?
N26D C25D C22D 132.5(10) . . ?
N26D C25D N5D 114.0(8) . . ?
C25D N5D Fe4 117.1(6) . . ?
C25D N5D C26D 105.3(8) . . ?
C26D N5D Fe4 135.6(7) . . ?
C27D C26D N5D 133.1(9) . . ?
C27D C26D C31D 122.2(9) . . ?
C31D C26D N5D 104.7(8) . . ?
C26D C27D H27D 122.4 . . ?
C26D C27D C28D 115.3(10) . . ?
C28D C27D H27D 122.4 . . ?
C27D C28D H28D 119.6 . . ?
C29D C28D C27D 120.9(11) . . ?
C29D C28D H28D 119.6 . . ?
C28D C29D H29D 116.7 . . ?
C28D C29D C30D 126.5(12) . . ?
C30D C29D H29D 116.7 . . ?
C29D C30D H30D 121.8 . . ?
C29D C30D C31D 116.4(11) . . ?
C31D C30D H30D 121.8 . . ?
C30D C31D C26D 117.3(10) . . ?
N26D C31D C26D 109.2(8) . . ?
N26D C31D C30D 132.6(10) . . ?
C25D N26D C31D 106.7(9) . . ?
C25D N26D C32D 125.9(9) . . ?
C31D N26D C32D 126.8(9) . . ?
N26D C32D H32M 118.0 . . ?
N26D C32D H32N 97.7 . . ?
N26D C32D H32O 111.9 . . ?
H32M C32D H32N 109.4 . . ?
H32M C32D H32O 109.6 . . ?
H32N C32D H32O 109.5 . . ?
C1E N1E Fe3 140.6(8) . . ?
C8E N1E Fe3 111.6(8) . . ?
C8E N1E C1E 107.8(10) . . ?
N1E C1E C2E 134.8(12) . . ?
N1E C1E C6E 107.3(10) . . ?
C2E C1E C6E 117.0(11) . . ?
C1E C2E H2E 119.3 . . ?
C3E C2E C1E 121.4(13) . . ?
C3E C2E H2E 119.3 . . ?
C2E C3E H3E 118.8 . . ?
C2E C3E C4E 122.5(13) . . ?
C4E C3E H3E 118.8 . . ?
C3E C4E H4E 122.0 . . ?
C5E C4E C3E 116.1(13) . . ?
C5E C4E H4E 122.0 . . ?
C4E C5E H5E 119.3 . . ?
C4E C5E C6E 121.4(13) . . ?
C6E C5E H5E 119.3 . . ?
C1E C6E C5E 120.8(11) . . ?
N2E C6E C1E 108.2(11) . . ?
N2E C6E C5E 130.9(12) . . ?
C6E N2E C7E 123.0(12) . . ?
C6E N2E C8E 107.6(10) . . ?
C8E N2E C7E 128.3(11) . . ?
N2E C7E H7EA 101.9 . . ?
N2E C7E H7EB 114.8 . . ?
N2E C7E H7EC 111.5 . . ?
H7EA C7E H7EB 109.4 . . ?
H7EA C7E H7EC 109.5 . . ?
H7EB C7E H7EC 109.4 . . ?
N1E C8E N2E 108.6(10) . . ?
N1E C8E C9E 120.0(11) . . ?
N2E C8E C9E 131.5(10) . . ?
N3E C9E C8E 108.2(10) . . ?
N3E C9E C13E 120.3(11) . . ?
C13E C9E C8E 128.1(12) . . ?
C9E N3E Fe3 122.1(8) . . ?
C10E N3E Fe3 118.1(8) . . ?
C10E N3E C9E 119.5(10) . . ?
N3E C10E H10E 120.6 . . ?
N3E C10E C11E 118.8(11) . . ?
C11E C10E H10E 120.6 . . ?
C10E C11E C14E 121.8(10) . . ?
C12E C11E C10E 119.0(11) . . ?
C12E C11E C14E 118.2(10) . . ?
C11E C12E H12E 118.7 . . ?
C11E C12E C13E 122.5(12) . . ?
C13E C12E H12E 118.7 . . ?
C9E C13E C12E 117.3(12) . . ?
C9E C13E H13E 121.3 . . ?
C12E C13E H13E 121.3 . . ?
C15E C14E C11E 121.4(6) . . ?
C19E C14E C11E 124.9(7) . . ?
C19E C14E C15E 113.5(6) . . ?
C14E C15E H15E 118.5 . . ?
C16E C15E C14E 123.0(2) . . ?
C16E C15E H15E 118.5 . . ?
C15E C16E H16E 116.9 . . ?
C17E C16E C15E 126.2(5) . . ?
C17E C16E H16E 116.9 . . ?
C16E C17E C18E 114.1(8) . . ?
C16E C17E C20E 125.5(7) . . ?
C18E C17E C20E 120.4(8) . . ?
C17E C18E H18E 118.6 . . ?
C17E C18E C19E 122.7(6) . . ?
C19E C18E H18E 118.6 . . ?
C14E C19E C18E 120.6(6) . . ?
C14E C19E H19E 119.7 . . ?
C18E C19E H19E 119.7 . . ?
C21E C20E C17E 128.3(10) . . ?
C24E C20E C17E 122.6(9) . . ?
C24E C20E C21E 108.3(11) . . ?
C20E C21E H21E 115.2 . . ?
N4E C21E C20E 129.5(12) . . ?
N4E C21E H21E 115.2 . . ?
C21E N4E Fe2 130.4(8) . . ?
C21E N4E C22E 115.9(10) . . ?
C22E N4E Fe2 113.5(8) . . ?
N4E C22E C23E 119.2(11) . . ?
N4E C22E C25E 110.7(10) . . ?
C23E C22E C25E 126.9(11) . . ?
C22E C23E H23E 119.4 . . ?
C24E C23E C22E 121.2(12) . . ?
C24E C23E H23E 119.4 . . ?
C20E C24E H24E 119.3 . . ?
C23E C24E C20E 121.4(11) . . ?
C23E C24E H24E 119.3 . . ?
N5E C25E C22E 117.1(10) . . ?
N5E C25E N6E 111.8(10) . . ?
N6E C25E C22E 128.5(10) . . ?
C25E N5E Fe2 116.3(8) . . ?
C25E N5E C26E 108.3(9) . . ?
C26E N5E Fe2 134.3(7) . . ?
C27E C26E N5E 130.6(11) . . ?
C27E C26E C31E 126.4(11) . . ?
C31E C26E N5E 102.8(9) . . ?
C26E C27E H27E 125.0 . . ?
C26E C27E C28E 109.9(11) . . ?
C28E C27E H27E 125.0 . . ?
C27E C28E H28E 119.0 . . ?
C29E C28E C27E 121.9(13) . . ?
C29E C28E H28E 119.0 . . ?
C28E C29E H29E 113.8 . . ?
C28E C29E C30E 132.3(14) . . ?
C30E C29E H29E 113.8 . . ?
C29E C30E H30E 125.3 . . ?
C29E C30E C31E 109.4(11) . . ?
C31E C30E H30E 125.3 . . ?
C30E C31E C26E 119.9(10) . . ?
N6E C31E C26E 109.4(10) . . ?
N6E C31E C30E 130.2(10) . . ?
C25E N6E C31E 106.4(9) . . ?
C25E N6E C32E 123.3(11) . . ?
C31E N6E C32E 130.2(11) . . ?
N6E C32E H32P 122.0 . . ?
N6E C32E H32Q 93.4 . . ?
N6E C32E H32R 111.5 . . ?
H32P C32E H32Q 109.6 . . ?
H32P C32E H32R 109.4 . . ?
H32Q C32E H32R 109.5 . . ?

loop_
_geom_bond_atom_site_label_1
_geom_bond_atom_site_label_2
_geom_bond_distance
_geom_bond_site_symmetry_2
_geom_bond_publ_flag
Fe1 N1 1.988(8) . ?
Fe1 N3 1.964(9) . ?
Fe1 N1A 2.013(8) . ?
Fe1 N3A 2.095(9) . ?
Fe1 N1B 1.848(9) . ?
Fe1 N3B 2.021(8) . ?
Fe2 N4 1.977(10) . ?
Fe2 N5 1.953(9) . ?
Fe2 N1C 2.007(10) . ?
Fe2 N3C 2.081(10) . ?
Fe2 N4E 2.057(9) . ?
Fe2 N5E 1.875(10) . ?
Fe3 N4A 1.933(10) . ?
Fe3 N5A 1.960(9) . ?
Fe3 N1D 2.029(9) . ?
Fe3 N3D 1.993(10) . ?
Fe3 N1E 2.103(10) . ?
Fe3 N3E 1.977(9) . ?
Fe4 N4B 2.014(8) . ?
Fe4 N5B 2.107(9) . ?
Fe4 N4C 1.879(9) . ?
Fe4 N5C 1.912(9) . ?
Fe4 N4D 2.011(9) . ?
Fe4 N5D 2.015(8) . ?
N1 C1 1.357(11) . ?
N1 C8 1.313(11) . ?
C1 C2 1.382(12) . ?
C1 C6 1.410(13) . ?
C2 H2 0.9500 . ?
C2 C3 1.384(12) . ?
C3 H3 0.9500 . ?
C3 C4 1.439(13) . ?
C4 H4 0.9500 . ?
C4 C5 1.355(13) . ?
C5 H5 0.9500 . ?
C5 C6 1.407(12) . ?
C6 N2 1.337(12) . ?
N2 C7 1.506(13) . ?
N2 C8 1.397(11) . ?
C7 H7A 0.9793 . ?
C7 H7B 0.9795 . ?
C7 H7C 0.9810 . ?
C8 C9 1.449(12) . ?
C9 N3 1.370(11) . ?
C9 C13 1.375(13) . ?
N3 C10 1.317(11) . ?
C10 H10 0.9500 . ?
C10 C11 1.440(13) . ?
C11 C12 1.293(13) . ?
C11 C14 1.483(12) . ?
C12 H12 0.9500 . ?
C12 C13 1.380(13) . ?
C13 H13 0.9500 . ?
C14 C15 1.454(13) . ?
C14 C19 1.352(13) . ?
C15 H15 0.9500 . ?
C15 C16 1.401(13) . ?
C16 H16 0.9500 . ?
C16 C17 1.320(13) . ?
C17 C18 1.343(13) . ?
C17 C20 1.502(13) . ?
C18 H18 0.9500 . ?
C18 C19 1.441(13) . ?
C19 H19 0.9500 . ?
C20 C21 1.374(14) . ?
C20 C24 1.405(15) . ?
C21 H21 0.9500 . ?
C21 N4 1.300(12) . ?
N4 C22 1.315(13) . ?
C22 C23 1.385(15) . ?
C22 C25 1.466(13) . ?
C23 H23 0.9500 . ?
C23 C24 1.318(14) . ?
C24 H24 0.9500 . ?
C25 N5 1.305(13) . ?
C25 N6 1.312(12) . ?
N5 C26 1.465(12) . ?
C26 C27 1.359(13) . ?
C26 C31 1.404(14) . ?
C27 H27 0.9500 . ?
C27 C28 1.390(13) . ?
C28 H28 0.9500 . ?
C28 C29 1.238(14) . ?
C29 H29 0.9500 . ?
C29 C30 1.373(15) . ?
C30 H30 0.9500 . ?
C30 C31 1.409(14) . ?
C31 N6 1.370(13) . ?
N6 C32 1.484(14) . ?
C32 H32A 0.9805 . ?
C32 H32B 0.9799 . ?
C32 H32C 0.9794 . ?
N1A C1A 1.323(8) . ?
N1A C8A 1.331(12) . ?
C1A C2A 1.317(5) . ?
C1A C6A 1.370(8) . ?
C2A H2A 0.9500 . ?
C2A C3A 1.375(4) . ?
C3A H3A 0.9500 . ?
C3A C4A 1.425(8) . ?
C4A H4A 0.9500 . ?
C4A C5A 1.336(12) . ?
C5A H5A 0.9500 . ?
C5A C6A 1.409(10) . ?
C6A N2A 1.341(12) . ?
N2A C7A 1.464(14) . ?
N2A C8A 1.398(13) . ?
C7A H7AA 0.9799 . ?
C7A H7AB 0.9802 . ?
C7A H7AC 0.9800 . ?
C8A C9A 1.472(13) . ?
C9A N3A 1.394(12) . ?
C9A C13A 1.397(14) . ?
N3A C10A 1.323(11) . ?
C10A H10A 0.9500 . ?
C10A C11A 1.438(13) . ?
C11A C12A 1.285(12) . ?
C11A C14A 1.475(12) . ?
C12A H12A 0.9500 . ?
C12A C13A 1.385(14) . ?
C13A H13A 0.9500 . ?
C14A C15A 1.449(12) . ?
C14A C19A 1.376(13) . ?
C15A H15A 0.9500 . ?
C15A C16A 1.379(12) . ?
C16A H16A 0.9500 . ?
C16A C17A 1.289(13) . ?
C17A C18A 1.361(12) . ?
C17A C20A 1.510(12) . ?
C18A H18A 0.9500 . ?
C18A C19A 1.427(13) . ?
C19A H19A 0.9500 . ?
C20A C21A 1.347(13) . ?
C20A C24A 1.433(14) . ?
C21A H21A 0.9500 . ?
C21A N4A 1.323(12) . ?
N4A C22A 1.324(12) . ?
C22A C23A 1.383(14) . ?
C22A C25A 1.463(13) . ?
C23A H23A 0.9500 . ?
C23A C24A 1.333(14) . ?
C24A H24A 0.9500 . ?
C25A N5A 1.289(13) . ?
C25A N6A 1.332(13) . ?
N5A C26A 1.465(12) . ?
C26A C27A 1.339(14) . ?
C26A C31A 1.402(14) . ?
C27A H27A 0.9500 . ?
C27A C28A 1.406(15) . ?
C28A H28A 0.9500 . ?
C28A C29A 1.227(15) . ?
C29A H29A 0.9500 . ?
C29A C30A 1.400(15) . ?
C30A H30A 0.9500 . ?
C30A C31A 1.390(14) . ?
C31A N6A 1.363(13) . ?
N6A C32A 1.482(14) . ?
C32A H32D 0.9797 . ?
C32A H32E 0.9799 . ?
C32A H32F 0.9788 . ?
N1B C1B 1.320(11) . ?
N1B C8B 1.355(12) . ?
C1B C2B 1.386(12) . ?
C1B C6B 1.389(13) . ?
C2B H2B 0.9500 . ?
C2B C3B 1.375(13) . ?
C3B H3B 0.9500 . ?
C3B C4B 1.419(14) . ?
C4B H4B 0.9500 . ?
C4B C5B 1.314(14) . ?
C5B H5B 0.9500 . ?
C5B C6B 1.407(14) . ?
C6B N2B 1.333(12) . ?
N2B C7B 1.514(14) . ?
N2B C8B 1.371(13) . ?
C7B H7BA 0.9796 . ?
C7B H7BB 0.9803 . ?
C7B H7BC 0.9810 . ?
C8B C9B 1.449(13) . ?
C9B N3B 1.333(12) . ?
C9B C13B 1.354(13) . ?
N3B C10B 1.354(12) . ?
C10B H10B 0.9500 . ?
C10B C11B 1.399(12) . ?
C11B C12B 1.301(14) . ?
C11B C14B 1.468(12) . ?
C12B H12B 0.9500 . ?
C12B C13B 1.372(14) . ?
C13B H13B 0.9500 . ?
C14B C15B 1.409(14) . ?
C14B C19B 1.349(14) . ?
C15B H15B 0.9500 . ?
C15B C16B 1.399(15) . ?
C16B H16B 0.9500 . ?
C16B C17B 1.292(14) . ?
C17B C18B 1.334(15) . ?
C17B C20B 1.495(13) . ?
C18B H18B 0.9500 . ?
C18B C19B 1.466(15) . ?
C19B H19B 0.9500 . ?
C20B C21B 1.343(13) . ?
C20B C24B 1.420(15) . ?
C21B H21B 0.9500 . ?
C21B N4B 1.309(12) . ?
N4B C22B 1.330(12) . ?
C22B C23B 1.350(13) . ?
C22B C25B 1.478(13) . ?
C23B H23B 0.9500 . ?
C23B C24B 1.314(14) . ?
C24B H24B 0.9500 . ?
C25B N5B 1.321(11) . ?
C25B N6B 1.316(12) . ?
N5B C26B 1.481(12) . ?
C26B C27B 1.369(13) . ?
C26B C31B 1.393(13) . ?
C27B H27B 0.9500 . ?
C27B C28B 1.395(14) . ?
C28B H28B 0.9500 . ?
C28B C29B 1.211(13) . ?
C29B H29B 0.9500 . ?
C29B C30B 1.414(13) . ?
C30B H30B 0.9500 . ?
C30B C31B 1.434(14) . ?
C31B N6B 1.363(12) . ?
N6B C32B 1.463(13) . ?
C32B H32G 0.9805 . ?
C32B H32H 0.9817 . ?
C32B H32I 0.9798 . ?
N1C C1C 1.379(12) . ?
N1C C8C 1.325(14) . ?
C1C C2C 1.372(14) . ?
C1C C6C 1.400(14) . ?
C2C H2C 0.9500 . ?
C2C C3C 1.402(15) . ?
C3C H3C 0.9500 . ?
C3C C4C 1.445(16) . ?
C4C H4C 0.9500 . ?
C4C C5C 1.349(16) . ?
C5C H5C 0.9500 . ?
C5C C6C 1.415(14) . ?
C6C N2C 1.320(13) . ?
N2C C7C 1.519(14) . ?
N2C C8C 1.414(13) . ?
C7C H7CA 0.9812 . ?
C7C H7CB 0.9801 . ?
C7C H7CC 0.9795 . ?
C8C C9C 1.470(14) . ?
C9C N3C 1.349(13) . ?
C9C C13C 1.358(14) . ?
N3C C10C 1.332(12) . ?
C10C H10C 0.9500 . ?
C10C C11C 1.429(14) . ?
C11C C12C 1.310(14) . ?
C11C C14C 1.455(13) . ?
C12C H12C 0.9500 . ?
C12C C13C 1.386(14) . ?
C13C H13C 0.9500 . ?
C14C C15C 1.408(13) . ?
C14C C19C 1.387(13) . ?
C15C H15C 0.9500 . ?
C15C C16C 1.396(13) . ?
C16C H16C 0.9500 . ?
C16C C17C 1.304(13) . ?
C17C C18C 1.377(13) . ?
C17C C20C 1.489(13) . ?
C18C H18C 0.9500 . ?
C18C C19C 1.435(13) . ?
C19C H19C 0.9500 . ?
C20C C21C 1.363(13) . ?
C20C C24C 1.440(13) . ?
C21C H21C 0.9500 . ?
C21C N4C 1.326(12) . ?
N4C C22C 1.273(12) . ?
C22C C23C 1.372(13) . ?
C22C C25C 1.466(13) . ?
C23C H23C 0.9500 . ?
C23C C24C 1.342(13) . ?
C24C H24C 0.9500 . ?
C25C N5C 1.332(12) . ?
C25C N6C 1.320(12) . ?
N5C C26C 1.443(11) . ?
C26C C27C 1.382(13) . ?
C26C C31C 1.390(13) . ?
C27C H27C 0.9500 . ?
C27C C28C 1.396(13) . ?
C28C H28C 0.9500 . ?
C28C C29C 1.220(14) . ?
C29C H29C 0.9500 . ?
C29C C30C 1.407(15) . ?
C30C H30C 0.9500 . ?
C30C C31C 1.414(14) . ?
C31C N6C 1.386(13) . ?
N6C C32C 1.516(15) . ?
C32C H32J 0.9800 . ?
C32C H32K 0.9793 . ?
C32C H32L 0.9785 . ?
N1D C1D 1.371(12) . ?
N1D C8D 1.314(13) . ?
C1D C2D 1.391(13) . ?
C1D C6D 1.416(13) . ?
C2D H2D 0.9500 . ?
C2D C3D 1.400(13) . ?
C3D H3D 0.9500 . ?
C3D C4D 1.441(14) . ?
C4D H4D 0.9500 . ?
C4D C5D 1.352(14) . ?
C5D H5D 0.9500 . ?
C5D C6D 1.408(13) . ?
C6D N2D 1.326(12) . ?
N2D C7D 1.528(14) . ?
N2D C8D 1.384(13) . ?
C7D H7DA 0.9795 . ?
C7D H7DB 0.9796 . ?
C7D H7DC 0.9799 . ?
C8D C9D 1.461(13) . ?
C9D N3D 1.350(13) . ?
C9D C13D 1.350(14) . ?
N3D C10D 1.306(11) . ?
C10D H10D 0.9500 . ?
C10D C11D 1.415(14) . ?
C11D C12D 1.330(15) . ?
C11D C14D 1.458(13) . ?
C12D H12D 0.9500 . ?
C12D C13D 1.396(14) . ?
C13D H13D 0.9500 . ?
C14D C15D 1.447(14) . ?
C14D C19D 1.334(14) . ?
C15D H15D 0.9500 . ?
C15D C16D 1.379(13) . ?
C16D H16D 0.9500 . ?
C16D C17D 1.293(13) . ?
C17D C18D 1.343(14) . ?
C17D C20D 1.513(12) . ?
C18D H18D 0.9500 . ?
C18D C19D 1.447(14) . ?
C19D H19D 0.9500 . ?
C20D C21D 1.357(13) . ?
C20D C24D 1.420(14) . ?
C21D H21D 0.9500 . ?
C21D N4D 1.317(11) . ?
N4D C22D 1.344(12) . ?
C22D C23D 1.385(13) . ?
C22D C25D 1.477(12) . ?
C23D H23D 0.9500 . ?
C23D C24D 1.328(13) . ?
C24D H24D 0.9500 . ?
C25D N5D 1.341(12) . ?
C25D N26D 1.328(11) . ?
N5D C26D 1.452(11) . ?
C26D C27D 1.384(12) . ?
C26D C31D 1.417(13) . ?
C27D H27D 0.9500 . ?
C27D C28D 1.415(12) . ?
C28D H28D 0.9500 . ?
C28D C29D 1.230(13) . ?
C29D H29D 0.9500 . ?
C29D C30D 1.376(14) . ?
C30D H30D 0.9500 . ?
C30D C31D 1.389(13) . ?
C31D N26D 1.372(12) . ?
N26D C32D 1.502(13) . ?
C32D H32M 0.9803 . ?
C32D H32N 0.9797 . ?
C32D H32O 0.9803 . ?
N1E C1E 1.355(13) . ?
N1E C8E 1.335(13) . ?
C1E C2E 1.394(14) . ?
C1E C6E 1.399(14) . ?
C2E H2E 0.9500 . ?
C2E C3E 1.382(15) . ?
C3E H3E 0.9500 . ?
C3E C4E 1.427(15) . ?
C4E H4E 0.9500 . ?
C4E C5E 1.363(15) . ?
C5E H5E 0.9500 . ?
C5E C6E 1.439(15) . ?
C6E N2E 1.313(13) . ?
N2E C7E 1.488(14) . ?
N2E C8E 1.396(13) . ?
C7E H7EA 0.9799 . ?
C7E H7EB 0.9802 . ?
C7E H7EC 0.9799 . ?
C8E C9E 1.459(14) . ?
C9E N3E 1.348(13) . ?
C9E C13E 1.367(13) . ?
N3E C10E 1.339(13) . ?
C10E H10E 0.9500 . ?
C10E C11E 1.408(13) . ?
C11E C12E 1.301(14) . ?
C11E C14E 1.431(12) . ?
C12E H12E 0.9500 . ?
C12E C13E 1.370(15) . ?
C13E H13E 0.9500 . ?
C14E C15E 1.379(5) . ?
C14E C19E 1.362(7) . ?
C15E H15E 0.9500 . ?
C15E C16E 1.353(6) . ?
C16E H16E 0.9500 . ?
C16E C17E 1.295(7) . ?
C17E C18E 1.350(10) . ?
C17E C20E 1.497(13) . ?
C18E H18E 0.9500 . ?
C18E C19E 1.446(14) . ?
C19E H19E 0.9500 . ?
C20E C21E 1.402(13) . ?
C20E C24E 1.389(14) . ?
C21E H21E 0.9500 . ?
C21E N4E 1.299(13) . ?
N4E C22E 1.332(13) . ?
C22E C23E 1.359(13) . ?
C22E C25E 1.475(14) . ?
C23E H23E 0.9500 . ?
C23E C24E 1.345(14) . ?
C24E H24E 0.9500 . ?
C25E N5E 1.308(12) . ?
C25E N6E 1.312(13) . ?
N5E C26E 1.425(13) . ?
C26E C27E 1.364(14) . ?
C26E C31E 1.395(13) . ?
C27E H27E 0.9500 . ?
C27E C28E 1.419(15) . ?
C28E H28E 0.9500 . ?
C28E C29E 1.215(14) . ?
C29E H29E 0.9500 . ?
C29E C30E 1.376(14) . ?
C30E H30E 0.9500 . ?
C30E C31E 1.382(14) . ?
C31E N6E 1.376(13) . ?
N6E C32E 1.510(13) . ?
C32E H32P 0.9799 . ?
C32E H32Q 0.9783 . ?
C32E H32R 0.9805 . ?

loop_
_twin_individual_id
_twin_individual_mass_fraction_refined
1 0.545(8)
2 0.455(8)

loop_
_smtbx_masks_void_nr
_smtbx_masks_void_average_x
_smtbx_masks_void_average_y
_smtbx_masks_void_average_z
_smtbx_masks_void_volume
_smtbx_masks_void_count_electrons
_smtbx_masks_void_content
1 -0.578 -0.589 -0.208 13704.7 4668.6 ?
2 0.060 0.854 0.964 8.9 0.0 ?
3 0.440 0.354 0.464 8.9 0.0 ?
4 0.560 0.646 0.964 8.9 0.0 ?
5 0.940 0.146 0.464 8.9 0.0 ?
